data_1563221
loop_
_publ_author_name
'Berthebaud, D.'
'Sato, A.'
'Michiue, Y.'
'Mori, T.'
'Nomura, A.'
'Shishido, T.'
'Nakajima, K.'

_publ_section_title
;
 Effect of transition element doping on crystal structure of rare earth
 borosilicides REB44Si2
;
_journal_issue 7
_journal_name_full 'Journal of Solid State Chemistry'
_journal_page_first 1682
_journal_page_last 1687
_journal_paper_doi 10.1016/j.jssc.2011.04.038
_journal_volume 184
_journal_year 2011
_chemical_compound_source 'synthesis as described'
_chemical_formula_moiety 'B41 Ni0.06 Si1.33 Y'
_chemical_formula_sum 'B41 Ni0.06 Si1.33 Y'
_chemical_formula_weight 573.3
_space_group_IT_number 55
_space_group_name_Hall '-P 2 2ab'
_space_group_name_H-M_alt 'P b a m'
_symmetry_cell_setting orthorhombic
_symmetry_Int_Tables_number 55
_symmetry_space_group_name_Hall '-P 2 2ab'
_symmetry_space_group_name_H-M 'P b a m'
_atom_sites_solution_hydrogens .
_atom_sites_solution_primary direct
_atom_sites_solution_secondary difmap
_cell_angle_alpha 90
_cell_angle_beta 90
_cell_angle_gamma 90
_cell_formula_units_Z 8
_cell_length_a 16.702(5)
_cell_length_b 17.666(5)
_cell_length_c 9.522(5)
_cell_measurement_reflns_used 21922
_cell_measurement_temperature 293(2)
_cell_measurement_theta_max 27.14
_cell_measurement_theta_min 1.64
_cell_measurement_wavelength 0.71073
_cell_volume 2809.5(19)
_computing_cell_refinement 'Bruker AXS SAINT PLUS 6.45'
_computing_data_collection 'Bruker AXS SMART for WNT/2000 5.625'
_computing_data_reduction 'Bruker AXS SAINT PLUS 6.45'
_computing_molecular_graphics 'Diamond 3 (Brandebourg, 2005)'
_computing_publication_material 'WinGX publication routines (Farrugia, 1999)'
_computing_structure_refinement 'SHELXL-97 (Sheldrick, 1997)'
_computing_structure_solution 'SIR2004 (Burla et al, 2004)'
_diffrn_ambient_temperature 293(2)
_diffrn_measured_fraction_theta_full 0.942
_diffrn_measured_fraction_theta_max 0.942
_diffrn_measurement_device_type 'Bruker SMART APEX CCD'
_diffrn_measurement_method \w
_diffrn_radiation_monochromator graphite
_diffrn_radiation_probe x-ray
_diffrn_radiation_source 'fine-focus sealed tube'
_diffrn_radiation_type MoK\a
_diffrn_radiation_wavelength 0.71073
_diffrn_reflns_av_R_equivalents 0.0442
_diffrn_reflns_av_unetI/netI 0.0311
_diffrn_reflns_limit_h_max 21
_diffrn_reflns_limit_h_min -20
_diffrn_reflns_limit_k_max 21
_diffrn_reflns_limit_k_min -20
_diffrn_reflns_limit_l_max 12
_diffrn_reflns_limit_l_min -12
_diffrn_reflns_number 21922
_diffrn_reflns_theta_full 27.14
_diffrn_reflns_theta_max 27.14
_diffrn_reflns_theta_min 1.68
_diffrn_standards_interval_count .
_diffrn_standards_interval_time .
_diffrn_standards_number 84
_exptl_absorpt_coefficient_mu 4.345
_exptl_absorpt_correction_T_max 0.066980
_exptl_absorpt_correction_T_min 0.010044
_exptl_absorpt_correction_type empirical
_exptl_absorpt_process_details sadabs
_exptl_crystal_colour black
_exptl_crystal_density_diffrn 2.71
_exptl_crystal_density_method 'not measured'
_exptl_crystal_description prism
_exptl_crystal_F_000 2224
_exptl_crystal_size_max 0.02
_exptl_crystal_size_mid 0.02
_exptl_crystal_size_min 0.02
_refine_diff_density_max 1.759
_refine_diff_density_min -0.678
_refine_diff_density_rms 0.153
_refine_ls_extinction_method none
_refine_ls_goodness_of_fit_ref 1.164
_refine_ls_hydrogen_treatment .
_refine_ls_matrix_type full
_refine_ls_number_parameters 231
_refine_ls_number_reflns 3117
_refine_ls_number_restraints 0
_refine_ls_restrained_S_all 1.164
_refine_ls_R_factor_all 0.0548
_refine_ls_R_factor_gt 0.0469
_refine_ls_shift/su_max 0
_refine_ls_shift/su_mean 0
_refine_ls_structure_factor_coef Fsqd
_refine_ls_weighting_details 'calc w=1/[\s^2^(Fo^2^)+(0.0464P)^2^+17.2817P] where P=(Fo^2^+2Fc^2^)/3'
_refine_ls_weighting_scheme calc
_refine_ls_wR_factor_gt 0.1079
_refine_ls_wR_factor_ref 0.1183
_reflns_number_gt 2747
_reflns_number_total 3117
_reflns_threshold_expression >2sigma(I)
_cod_data_source_file JSSC-2011-184-1682.cif
_cod_data_source_block tm192split
_cod_database_code 1563221
_diffrn_standards_decay_ +0.07

loop_
_symmetry_equiv_pos_as_xyz
'x, y, z'
'-x, -y, z'
'x+1/2, -y+1/2, -z'
'-x+1/2, y+1/2, -z'
'-x, -y, -z'
'x, y, -z'
'-x-1/2, y-1/2, z'
'x-1/2, -y-1/2, z'

loop_
_atom_site_label
_atom_site_type_symbol
_atom_site_fract_x
_atom_site_fract_y
_atom_site_fract_z
_atom_site_U_iso_or_equiv
_atom_site_adp_type
_atom_site_occupancy
_atom_site_symmetry_multiplicity
_atom_site_calc_flag
_atom_site_refinement_flags
_atom_site_disorder_assembly
_atom_site_disorder_group
Y1 Y 0.10401(2) 0.05220(2) 0.22898(4) 0.00693(15) Uani 1 1 d . . .
Si1 Si 0.55768(15) 0.22142(15) 0.5 0.0065(9) Uani 0.556(12) 2 d SP . .
B51 B 0.55768(15) 0.22142(15) 0.5 0.0065(9) Uani 0.444(12) 2 d SP . .
Si2 Si 0.22161(12) 0.38751(12) -0.5 0.0071(8) Uani 0.728(12) 2 d SP . .
B53 B 0.22161(12) 0.38751(12) -0.5 0.0071(8) Uani 0.272(12) 2 d SP . .
Si3 Si 0.15669(11) 0.08016(11) 0.5 0.0060(7) Uani 0.857(9) 2 d SP . .
Si4 Si 0.03450(18) 0.46294(18) 0.5 0.0164(11) Uani 0.529(13) 2 d SP . .
B52 B 0.03450(18) 0.46294(18) 0.5 0.0164(11) Uani 0.471(13) 2 d SP . .
B1 B 0.1382(4) -0.0311(4) 0 0.0057(13) Uiso 1 2 d S . .
B2 B 0.0503(4) 0.1250(4) 0 0.0040(12) Uiso 1 2 d S . .
B3 B -0.0976(3) 0.3555(3) 0.3335(5) 0.0067(9) Uiso 1 1 d . . .
B4 B -0.1066(3) 0.1872(3) 0.4052(5) 0.0073(9) Uiso 1 1 d . . .
B5 B -0.2610(3) 0.2782(3) 0.3362(5) 0.0058(9) Uiso 1 1 d . . .
B6 B 0.0635(3) 0.5497(3) -0.0938(5) 0.0054(9) Uiso 1 1 d . . .
B7 B 0.0940(4) 0.4716(4) 0 0.0063(13) Uiso 1 2 d S . .
B8 B 0.1193(4) -0.0310(4) 0.5 0.0068(13) Uiso 1 2 d S . .
B9 B 0.1893(4) 0.4455(4) 0 0.0041(12) Uiso 1 2 d S . .
B10 B -0.0354(3) 0.2578(3) -0.0954(5) 0.0060(9) Uiso 1 1 d . . .
B11 B 0.1209(3) 0.1884(3) 0.0974(5) 0.0039(9) Uiso 1 1 d . . .
B12 B 0.2999(3) 0.1551(3) 0.0880(5) 0.0061(9) Uiso 1 1 d . . .
B13 B -0.0173(3) 0.1408(3) 0.3360(5) 0.0067(9) Uiso 1 1 d . . .
B14 B 0.0343(3) 0.4613(3) -0.1567(5) 0.0043(9) Uiso 1 1 d . . .
B15 B 0.0314(4) 0.3141(4) 0 0.0060(13) Uiso 1 2 d S . .
B16 B 0.2629(3) 0.0751(3) 0.1818(5) 0.0050(9) Uiso 1 1 d . . .
B17 B 0.0378(4) 0.1110(4) 0.5 0.0044(12) Uiso 1 2 d S . .
B18 B -0.1507(3) 0.2627(3) 0.3314(5) 0.0053(9) Uiso 1 1 d . . .
B19 B 0.1146(3) -0.0916(3) 0.3346(5) 0.0045(9) Uiso 1 1 d . . .
B20 B -0.0011(3) 0.3656(3) 0.4046(5) 0.0082(10) Uiso 1 1 d . . .
B21 B 0.1668(3) -0.0851(3) 0.1631(5) 0.0047(9) Uiso 1 1 d . . .
B22 B 0.2101(3) 0.1681(3) 0.1837(5) 0.0057(9) Uiso 1 1 d . . .
B23 B 0.0652(3) 0.2692(3) -0.1582(5) 0.0061(9) Uiso 1 1 d . . .
B24 B -0.0425(4) 0.1721(4) 0 0.0047(13) Uiso 1 2 d S . .
B25 B 0.3264(3) 0.0675(3) 0.3374(5) 0.0074(9) Uiso 1 1 d . . .
B26 B 0.0257(3) -0.0447(3) 0.4057(5) 0.0054(9) Uiso 1 1 d . . .
B27 B 0.2102(3) -0.1720(3) 0.0957(5) 0.0052(9) Uiso 1 1 d . . .
B28 B 0.1275(4) 0.2756(4) 0 0.0061(13) Uiso 1 2 d S . .
B29 B 0.3845(3) 0.1972(3) 0.1759(5) 0.0059(9) Uiso 1 1 d . . .
B30 B 0.0704(3) 0.4218(3) -0.3055(5) 0.0063(9) Uiso 1 1 d . . .
B31 B 0.0180(3) 0.1770(3) 0.1629(5) 0.0045(9) Uiso 1 1 d . . .
B32 B 0.2283(3) 0.1169(3) 0.3439(5) 0.0047(9) Uiso 1 1 d . . .
B33 B 0.1293(4) -0.1297(4) 0 0.0050(13) Uiso 1 2 d S . .
B34 B 0.1683(3) 0.3859(3) -0.3045(5) 0.0064(9) Uiso 1 1 d . . .
B35 B 0.2895(3) 0.2420(3) 0.1770(5) 0.0063(9) Uiso 1 1 d . . .
B36 B 0.0853(3) 0.3227(3) -0.3045(5) 0.0070(9) Uiso 1 1 d . . .
B37 B 0.2333(3) -0.0092(3) 0.0975(5) 0.0057(9) Uiso 1 1 d . . .
B38 B 0.2031(4) 0.3463(4) 0 0.0059(13) Uiso 1 2 d S . .
B39 B 0.3686(3) 0.0981(3) 0.1792(5) 0.0044(9) Uiso 1 1 d . . .
B40 B 0.2740(3) -0.0994(3) 0.1578(5) 0.0051(9) Uiso 1 1 d . . .
Ni1 Ni -0.1901(4) 0.3415(4) 0.5 0.014(4) Uani 0.122(6) 2 d SP . .
B41 B -0.1885(3) 0.3407(3) 0.5864(10) 0.0039(11) Uiso 0.878(6) 1 d P . .
B42 B -0.3278(3) 0.2083(3) 0.4055(5) 0.0088(10) Uiso 1 1 d . . .
B43 B 0.0151(4) 0.4079(4) 0 0.0062(13) Uiso 1 2 d S . .
B44 B -0.0111(4) 0.1968(4) 0.5 0.0060(13) Uiso 1 2 d S . .
B45 B 0.0436(4) 0.0217(4) 0 0.0048(13) Uiso 1 2 d S . .
B46 B 0.3527(3) -0.0241(3) 0.4066(5) 0.0084(10) Uiso 1 1 d . . .
B47 B 0.1665(4) -0.1182(4) 0.5 0.0066(13) Uiso 1 2 d S . .
B48 B -0.0837(6) 0.3495(6) 0 0.012(3) Uiso 0.69(3) 2 d SP . .
B49 B 0.1093(5) 0.3756(5) -0.1169(10) 0.002(3) Uiso 0.48(2) 1 d P . .
B50 B 0.1457(12) -0.2512(12) 0 0.018(6) Uiso 0.43(3) 2 d SP . .

loop_
_atom_site_aniso_label
_atom_site_aniso_U_11
_atom_site_aniso_U_22
_atom_site_aniso_U_33
_atom_site_aniso_U_23
_atom_site_aniso_U_13
_atom_site_aniso_U_12
Y1 0.0067(2) 0.0057(2) 0.0085(2) 0.00017(15) 0.00010(16) 0.00015(15)
Si1 0.0074(14) 0.0066(14) 0.0055(14) 0 0 0.0012(10)
B51 0.0074(14) 0.0066(14) 0.0055(14) 0 0 0.0012(10)
Si2 0.0058(11) 0.0090(13) 0.0065(12) 0 0 0.0008(8)
B53 0.0058(11) 0.0090(13) 0.0065(12) 0 0 0.0008(8)
Si3 0.0061(10) 0.0072(11) 0.0046(10) 0 0 0.0000(7)
Si4 0.0183(18) 0.0195(19) 0.0116(16) 0 0 -0.0073(12)
B52 0.0183(18) 0.0195(19) 0.0116(16) 0 0 -0.0073(12)
Ni1 0.013(4) 0.009(4) 0.022(9) 0 0 -0.002(3)

loop_
_atom_type_symbol
_atom_type_description
_atom_type_scat_dispersion_real
_atom_type_scat_dispersion_imag
_atom_type_scat_source
B B 0.0013 0.0007 'International Tables Vol C Tables 4.2.6.8 and 6.1.1.4'
Si Si 0.0817 0.0704 'International Tables Vol C Tables 4.2.6.8 and 6.1.1.4'
Y Y -2.7962 3.5667 'International Tables Vol C Tables 4.2.6.8 and 6.1.1.4'
Ni Ni 0.3393 1.1124 'International Tables Vol C Tables 4.2.6.8 and 6.1.1.4'

loop_
_geom_angle_atom_site_label_1
_geom_angle_atom_site_label_2
_geom_angle_atom_site_label_3
_geom_angle
_geom_angle_site_symmetry_1
_geom_angle_site_symmetry_3
B45 Y1 B32 142.48(17) . .
B45 Y1 B2 41.3(2) . .
B32 Y1 B2 113.34(17) . .
B45 Y1 B1 41.4(2) . .
B32 Y1 B1 114.21(18) . .
B2 Y1 B1 71.05(17) . .
B45 Y1 B31 75.82(18) . .
B32 Y1 B31 99.38(14) . .
B2 Y1 B31 40.87(15) . .
B1 Y1 B31 111.73(16) . .
B45 Y1 B21 76.01(18) . .
B32 Y1 B21 100.41(14) . .
B2 Y1 B21 111.67(15) . .
B1 Y1 B21 40.77(16) . .
B31 Y1 B21 151.54(14) . .
B45 Y1 B37 80.23(17) . .
B32 Y1 B37 74.73(14) . .
B2 Y1 B37 94.72(15) . .
B1 Y1 B37 40.61(17) . .
B31 Y1 B37 129.74(14) . .
B21 Y1 B37 39.76(14) . .
B45 Y1 B16 106.63(17) . .
B32 Y1 B16 39.52(14) . .
B2 Y1 B16 96.91(17) . .
B1 Y1 B16 74.98(17) . .
B31 Y1 B16 110.99(14) . .
B21 Y1 B16 73.64(14) . .
B37 Y1 B16 37.82(14) . .
B45 Y1 B11 80.14(18) . .
B32 Y1 B11 73.99(14) . .
B2 Y1 B11 40.44(17) . .
B1 Y1 B11 95.07(16) . .
B31 Y1 B11 39.58(13) . .
B21 Y1 B11 129.93(14) . .
B37 Y1 B11 93.35(14) . .
B16 Y1 B11 72.07(14) . .
B45 Y1 B26 102.24(17) . .
B32 Y1 B26 113.35(14) . .
B2 Y1 B26 129.80(17) . .
B1 Y1 B26 104.93(17) . .
B31 Y1 B26 113.55(14) . .
B21 Y1 B26 76.55(14) . .
B37 Y1 B26 114.38(14) . .
B16 Y1 B26 131.37(14) . .
B11 Y1 B26 152.23(13) . .
B45 Y1 B19 98.53(18) . .
B32 Y1 B19 101.60(14) . .
B2 Y1 B19 139.82(16) . .
B1 Y1 B19 77.07(16) . .
B31 Y1 B19 151.12(13) . .
B21 Y1 B19 39.75(14) . .
B37 Y1 B19 75.39(14) . .
B16 Y1 B19 97.81(13) . .
B11 Y1 B19 168.70(13) . .
B26 Y1 B19 39.07(13) . .
B45 Y1 B22 106.80(17) . .
B32 Y1 B22 39.20(14) . .
B2 Y1 B22 74.36(17) . .
B1 Y1 B22 98.26(17) . .
B31 Y1 B22 72.43(14) . .
B21 Y1 B22 112.40(14) . .
B37 Y1 B22 73.31(14) . .
B16 Y1 B22 39.90(14) . .
B11 Y1 B22 37.08(13) . .
B26 Y1 B22 150.88(14) . .
B19 Y1 B22 135.16(14) . .
B44 Si1 B20 106.9(3) 3_556 8_665
B44 Si1 B20 106.9(3) 3_556 3_556
B20 Si1 B20 52.9(3) 8_665 3_556
B44 Si1 B36 115.66(15) 3_556 3
B20 Si1 B36 54.7(2) 8_665 3
B20 Si1 B36 103.0(2) 3_556 3
B44 Si1 B36 115.66(15) 3_556 8_666
B20 Si1 B36 103.0(2) 8_665 8_666
B20 Si1 B36 54.7(2) 3_556 8_666
B36 Si1 B36 128.1(3) 3 8_666
B44 Si1 B42 130.2(2) 3_556 6_656
B20 Si1 B42 122.7(2) 8_665 6_656
B20 Si1 B42 99.4(2) 3_556 6_656
B36 Si1 B42 98.0(2) 3 6_656
B36 Si1 B42 51.56(19) 8_666 6_656
B44 Si1 B42 130.2(2) 3_556 1_655
B20 Si1 B42 99.4(2) 8_665 1_655
B20 Si1 B42 122.7(2) 3_556 1_655
B36 Si1 B42 51.56(19) 3 1_655
B36 Si1 B42 98.0(2) 8_666 1_655
B42 Si1 B42 50.1(3) 6_656 1_655
B47 Si2 B34 115.49(14) 7_664 6_554
B47 Si2 B34 115.49(14) 7_664 .
B34 Si2 B34 128.8(3) 6_554 .
B47 Si2 B42 110.6(3) 7_664 8_664
B34 Si2 B42 55.2(2) 6_554 8_664
B34 Si2 B42 101.9(2) . 8_664
B47 Si2 B42 110.6(3) 7_664 3
B34 Si2 B42 101.9(2) 6_554 3
B34 Si2 B42 55.2(2) . 3
B42 Si2 B42 51.1(3) 8_664 3
B47 Si2 B46 127.3(2) 7_664 4
B34 Si2 B46 97.6(2) 6_554 4
B34 Si2 B46 52.93(19) . 4
B42 Si2 B46 122.0(2) 8_664 4
B42 Si2 B46 100.3(2) 3 4
B47 Si2 B46 127.3(2) 7_664 7_664
B34 Si2 B46 52.93(19) 6_554 7_664
B34 Si2 B46 97.6(2) . 7_664
B42 Si2 B46 100.3(2) 8_664 7_664
B42 Si2 B46 122.0(2) 3 7_664
B46 Si2 B46 48.1(3) 4 7_664
B32 Si3 B32 95.1(3) 6_556 .
B32 Si3 B17 119.13(18) 6_556 .
B32 Si3 B17 119.13(18) . .
B32 Si3 B8 119.12(18) 6_556 .
B32 Si3 B8 119.12(18) . .
B17 Si3 B8 87.7(3) . .
B32 Si3 Y1 158.88(15) 6_556 .
B32 Si3 Y1 63.82(13) . .
B17 Si3 Y1 74.99(6) . .
B8 Si3 Y1 74.57(6) . .
B32 Si3 Y1 63.82(13) 6_556 6_556
B32 Si3 Y1 158.88(15) . 6_556
B17 Si3 Y1 74.99(6) . 6_556
B8 Si3 Y1 74.57(6) . 6_556
Y1 Si3 Y1 137.29(8) . 6_556
B32 Si3 Ni1 47.53(14) 6_556 3_556
B32 Si3 Ni1 47.53(14) . 3_556
B17 Si3 Ni1 136.2(2) . 3_556
B8 Si3 Ni1 136.0(3) . 3_556
Y1 Si3 Ni1 111.35(4) . 3_556
Y1 Si3 Ni1 111.35(4) 6_556 3_556
B52 Si4 Si4 0.00(15) 5_566 5_566
B52 Si4 B20 116.2(3) 5_566 .
Si4 Si4 B20 116.2(3) 5_566 .
B52 Si4 B20 116.2(3) 5_566 6_556
Si4 Si4 B20 116.2(3) 5_566 6_556
B20 Si4 B20 53.1(3) . 6_556
B52 Si4 B30 116.94(15) 5_566 6
Si4 Si4 B30 116.94(15) 5_566 6
B20 Si4 B30 52.5(2) . 6
B20 Si4 B30 100.8(2) 6_556 6
B52 Si4 B30 116.94(15) 5_566 1_556
Si4 Si4 B30 116.94(15) 5_566 1_556
B20 Si4 B30 100.8(2) . 1_556
B20 Si4 B30 52.5(2) 6_556 1_556
B30 Si4 B30 126.1(3) 6 1_556
B52 Si4 B46 120.8(3) 5_566 4_556
Si4 Si4 B46 120.8(3) 5_566 4_556
B20 Si4 B46 123.0(3) . 4_556
B20 Si4 B46 99.5(2) 6_556 4_556
B30 Si4 B46 99.1(2) 6 4_556
B30 Si4 B46 53.16(19) 1_556 4_556
B52 Si4 B46 120.8(3) 5_566 7_665
Si4 Si4 B46 120.8(3) 5_566 7_665
B20 Si4 B46 99.5(2) . 7_665
B20 Si4 B46 123.0(3) 6_556 7_665
B30 Si4 B46 53.16(19) 6 7_665
B30 Si4 B46 99.1(2) 1_556 7_665
B46 Si4 B46 50.2(3) 4_556 7_665
B33 B1 B45 115.6(5) . .
B33 B1 B37 106.1(4) . .
B45 B1 B37 128.5(4) . .
B33 B1 B37 106.1(4) . 6
B45 B1 B37 128.5(4) . 6
B37 B1 B37 59.2(4) . 6
B33 B1 B21 61.1(2) . 6
B45 B1 B21 118.4(3) . 6
B37 B1 B21 107.3(4) . 6
B37 B1 B21 58.9(2) 6 6
B33 B1 B21 61.1(2) . .
B45 B1 B21 118.4(3) . .
B37 B1 B21 58.9(2) . .
B37 B1 B21 107.3(4) 6 .
B21 B1 B21 111.0(4) 6 .
B33 B1 Y1 121.78(17) . .
B45 B1 Y1 62.56(17) . .
B37 B1 Y1 70.52(18) . .
B37 B1 Y1 117.8(3) 6 .
B21 B1 Y1 176.6(4) 6 .
B21 B1 Y1 70.32(16) . .
B33 B1 Y1 121.78(17) . 6
B45 B1 Y1 62.56(17) . 6
B37 B1 Y1 117.8(3) . 6
B37 B1 Y1 70.52(18) 6 6
B21 B1 Y1 70.32(16) 6 6
B21 B1 Y1 176.6(4) . 6
Y1 B1 Y1 108.2(2) . 6
B24 B2 B45 114.7(5) . .
B24 B2 B11 105.8(4) . 6
B45 B2 B11 129.5(4) . 6
B24 B2 B11 105.8(4) . .
B45 B2 B11 129.5(4) . .
B11 B2 B11 59.4(3) 6 .
B24 B2 B31 61.1(2) . 6
B45 B2 B31 118.0(3) . 6
B11 B2 B31 58.7(2) 6 6
B11 B2 B31 107.3(4) . 6
B24 B2 B31 61.1(2) . .
B45 B2 B31 118.0(3) . .
B11 B2 B31 107.3(4) 6 .
B11 B2 B31 58.7(2) . .
B31 B2 B31 111.0(4) 6 .
B24 B2 Y1 121.38(16) . 6
B45 B2 Y1 62.78(16) . 6
B11 B2 Y1 70.97(18) 6 6
B11 B2 Y1 118.6(3) . 6
B31 B2 Y1 70.14(15) 6 6
B31 B2 Y1 177.2(4) . 6
B24 B2 Y1 121.38(16) . .
B45 B2 Y1 62.78(16) . .
B11 B2 Y1 118.6(3) 6 .
B11 B2 Y1 70.97(18) . .
B31 B2 Y1 177.2(4) 6 .
B31 B2 Y1 70.14(15) . .
Y1 B2 Y1 108.6(2) 6 .
B41 B3 B20 130.9(4) 6_556 .
B41 B3 B39 99.1(4) 6_556 8_565
B20 B3 B39 124.3(3) . 8_565
B41 B3 B29 98.4(4) 6_556 8_565
B20 B3 B29 121.9(3) . 8_565
B39 B3 B29 59.5(3) 8_565 8_565
B41 B3 B25 60.0(3) 6_556 8_565
B20 B3 B25 122.9(3) . 8_565
B39 B3 B25 57.5(3) 8_565 8_565
B29 B3 B25 106.4(3) 8_565 8_565
B41 B3 B18 56.7(3) 6_556 .
B20 B3 B18 122.0(3) . .
B39 B3 B18 104.3(3) 8_565 .
B29 B3 B18 57.0(3) 8_565 .
B25 B3 B18 108.6(3) 8_565 .
B41 B3 Ni1 19.0(3) 6_556 .
B20 B3 Ni1 111.9(3) . .
B39 B3 Ni1 114.9(3) 8_565 .
B29 B3 Ni1 115.1(3) 8_565 .
B25 B3 Ni1 66.0(3) 8_565 .
B18 B3 Ni1 65.2(3) . .
B18 B4 B4 114.8(2) . 6_556
B18 B4 B47 119.9(4) . 5_556
B4 B4 B47 60.24(19) 6_556 5_556
B18 B4 B19 123.3(4) . 2
B4 B4 B19 111.7(2) 6_556 2
B47 B4 B19 61.4(3) 5_556 2
B18 B4 B13 124.4(4) . .
B4 B4 B13 111.2(2) 6_556 .
B47 B4 B13 109.1(4) 5_556 .
B19 B4 B13 60.6(3) 2 .
B18 B4 B44 120.8(4) . .
B4 B4 B44 60.63(18) 6_556 .
B47 B4 B44 107.2(3) 5_556 .
B19 B4 B44 109.3(4) 2 .
B13 B4 B44 60.7(3) . .
B35 B5 B42 118.3(3) 8_565 .
B35 B5 B41 98.9(4) 8_565 6_556
B42 B5 B41 133.9(4) . 6_556
B35 B5 B22 62.8(3) 8_565 8_565
B42 B5 B22 119.5(3) . 8_565
B41 B5 B22 100.8(4) 6_556 8_565
B35 B5 B18 58.6(3) 8_565 .
B42 B5 B18 121.6(3) . .
B41 B5 B18 55.5(3) 6_556 .
B22 B5 B18 108.9(3) 8_565 .
B35 B5 B32 106.2(3) 8_565 8_565
B42 B5 B32 127.7(3) . 8_565
B41 B5 B32 55.8(3) 6_556 8_565
B22 B5 B32 58.8(3) 8_565 8_565
B18 B5 B32 104.0(3) . 8_565
B35 B5 Ni1 116.3(3) 8_565 .
B42 B5 Ni1 114.5(3) . .
B41 B5 Ni1 19.6(3) 6_556 .
B22 B5 Ni1 115.9(3) 8_565 .
B18 B5 Ni1 64.6(3) . .
B32 B5 Ni1 62.0(3) 8_565 .
B39 B6 B7 118.2(4) 4 .
B39 B6 B14 119.5(3) 4 .
B7 B6 B14 62.8(3) . .
B39 B6 B14 122.3(4) 4 2_565
B7 B6 B14 111.4(4) . 2_565
B14 B6 B14 61.4(3) . 2_565
B39 B6 B43 123.2(4) 4 5_565
B7 B6 B43 107.4(3) . 5_565
B14 B6 B43 110.4(4) . 5_565
B14 B6 B43 61.6(3) 2_565 5_565
B39 B6 B6 119.8(2) 4 6
B7 B6 B6 58.7(2) . 6
B14 B6 B6 110.1(2) . 6
B14 B6 B6 110.0(2) 2_565 6
B43 B6 B6 59.42(19) 5_565 6
B39 B6 B48 69.1(3) 4 5_565
B7 B6 B48 115.3(4) . 5_565
B14 B6 B48 171.4(4) . 5_565
B14 B6 B48 113.9(4) 2_565 5_565
B43 B6 B48 61.6(4) 5_565 5_565
B6 B6 B48 63.77(19) 6 5_565
B9 B7 B6 120.4(4) . 6
B9 B7 B6 120.4(4) . .
B6 B7 B6 62.6(4) 6 .
B9 B7 B43 123.4(5) . .
B6 B7 B43 107.2(4) 6 .
B6 B7 B43 107.2(4) . .
B9 B7 B14 120.2(3) . .
B6 B7 B14 110.3(4) 6 .
B6 B7 B14 59.2(2) . .
B43 B7 B14 61.0(3) . .
B9 B7 B14 120.2(3) . 6
B6 B7 B14 59.2(2) 6 6
B6 B7 B14 110.3(4) . 6
B43 B7 B14 61.0(3) . 6
B14 B7 B14 111.7(5) . 6
B9 B7 B49 69.5(4) . .
B6 B7 B49 170.0(5) 6 .
B6 B7 B49 114.8(3) . .
B43 B7 B49 63.7(4) . .
B14 B7 B49 62.3(3) . .
B14 B7 B49 115.9(5) 6 .
B9 B7 B49 69.5(4) . 6
B6 B7 B49 114.8(3) 6 6
B6 B7 B49 170.0(5) . 6
B43 B7 B49 63.7(4) . 6
B14 B7 B49 115.9(5) . 6
B14 B7 B49 62.3(3) 6 6
B49 B7 B49 66.0(6) . 6
B47 B8 B26 105.9(4) . .
B47 B8 B26 105.9(4) . 6_556
B26 B8 B26 59.2(4) . 6_556
B47 B8 B19 61.3(2) . .
B26 B8 B19 58.8(2) . .
B26 B8 B19 107.3(4) 6_556 .
B47 B8 B19 61.3(2) . 6_556
B26 B8 B19 107.3(4) . 6_556
B26 B8 B19 58.8(2) 6_556 6_556
B19 B8 B19 111.5(5) . 6_556
B47 B8 Si3 135.2(4) . .
B26 B8 Si3 112.8(3) . .
B26 B8 Si3 112.8(3) 6_556 .
B19 B8 Si3 123.2(2) . .
B19 B8 Si3 123.2(2) 6_556 .
B47 B8 Y1 118.56(13) . 6_556
B26 B8 Y1 114.8(3) . 6_556
B26 B8 Y1 64.20(18) 6_556 6_556
B19 B8 Y1 171.4(4) . 6_556
B19 B8 Y1 63.76(16) 6_556 6_556
Si3 B8 Y1 63.63(13) . 6_556
B47 B8 Y1 118.56(13) . .
B26 B8 Y1 64.20(18) . .
B26 B8 Y1 114.8(3) 6_556 .
B19 B8 Y1 63.76(16) . .
B19 B8 Y1 171.4(4) 6_556 .
Si3 B8 Y1 63.63(13) . .
Y1 B8 Y1 119.9(2) 6_556 .
B7 B9 B38 113.6(5) . .
B7 B9 B37 124.9(4) . 4
B38 B9 B37 110.5(4) . 4
B7 B9 B37 124.9(4) . 7_665
B38 B9 B37 110.5(4) . 7_665
B37 B9 B37 62.8(4) 4 7_665
B7 B9 B40 116.6(3) . 7_665
B38 B9 B40 61.3(2) . 7_665
B37 B9 B40 112.6(4) 4 7_665
B37 B9 B40 61.2(2) 7_665 7_665
B7 B9 B40 116.6(3) . 4
B38 B9 B40 61.3(2) . 4
B37 B9 B40 61.2(2) 4 4
B37 B9 B40 112.6(4) 7_665 4
B40 B9 B40 112.5(5) 7_665 4
B7 B9 B49 63.8(4) . .
B38 B9 B49 60.5(4) . .
B37 B9 B49 116.3(3) 4 .
B37 B9 B49 170.6(5) 7_665 .
B40 B9 B49 113.0(4) 7_665 .
B40 B9 B49 61.6(3) 4 .
B7 B9 B49 63.8(4) . 6
B38 B9 B49 60.5(4) . 6
B37 B9 B49 170.6(5) 4 6
B37 B9 B49 116.3(3) 7_665 6
B40 B9 B49 61.6(3) 7_665 6
B40 B9 B49 113.0(4) 4 6
B49 B9 B49 62.9(5) . 6
B29 B10 B15 117.4(4) 3_455 .
B29 B10 B24 124.5(4) 3_455 .
B15 B10 B24 105.2(3) . .
B29 B10 B23 121.6(3) 3_455 .
B15 B10 B23 60.8(3) . .
B24 B10 B23 109.3(4) . .
B29 B10 B31 126.0(3) 3_455 6
B15 B10 B31 108.7(4) . 6
B24 B10 B31 62.5(3) . 6
B23 B10 B31 60.5(3) . 6
B29 B10 B10 116.2(2) 3_455 6
B15 B10 B10 58.69(19) . 6
B24 B10 B10 59.11(19) . 6
B23 B10 B10 109.5(2) . 6
B31 B10 B10 110.9(2) 6 6
B29 B10 B48 61.6(3) 3_455 .
B15 B10 B48 64.3(4) . .
B24 B10 B48 115.3(3) . .
B23 B10 B48 115.7(4) . .
B31 B10 B48 172.4(4) 6 .
B10 B10 B48 63.33(19) 6 .
B29 B10 B50 62.0(4) 3_455 5
B15 B10 B50 112.0(5) . 5
B24 B10 B50 70.4(6) . 5
B23 B10 B50 172.6(4) . 5
B31 B10 B50 123.7(6) 6 5
B10 B10 B50 63.8(3) 6 5
B48 B10 B50 59.3(6) . 5
B22 B11 B23 117.0(3) . 6
B22 B11 B28 111.6(4) . .
B23 B11 B28 61.2(3) 6 .
B22 B11 B31 128.1(3) . .
B23 B11 B31 59.6(2) 6 .
B28 B11 B31 109.0(3) . .
B22 B11 B11 118.2(2) . 6
B23 B11 B11 108.8(2) 6 6
B28 B11 B11 59.03(19) . 6
B31 B11 B11 109.8(2) . 6
B22 B11 B2 130.6(4) . .
B23 B11 B2 108.0(3) 6 .
B28 B11 B2 107.2(3) . .
B31 B11 B2 61.0(3) . .
B11 B11 B2 60.29(17) 6 .
B22 B11 Y1 71.9(2) . .
B23 B11 Y1 119.9(3) 6 .
B28 B11 Y1 175.7(3) . .
B31 B11 Y1 69.6(2) . .
B11 B11 Y1 117.36(10) 6 .
B2 B11 Y1 68.6(2) . .
B12 B12 B39 119.6(2) 6 .
B12 B12 B35 118.8(2) 6 .
B39 B12 B35 109.0(3) . .
B12 B12 B22 121.0(2) 6 .
B39 B12 B22 111.9(3) . .
B35 B12 B22 63.6(3) . .
B12 B12 B16 120.1(2) 6 .
B39 B12 B16 61.6(3) . .
B35 B12 B16 114.5(3) . .
B22 B12 B16 63.3(3) . .
B12 B12 B29 117.6(2) 6 .
B39 B12 B29 59.6(3) . .
B35 B12 B29 59.7(3) . .
B22 B12 B29 111.8(3) . .
B16 B12 B29 111.4(3) . .
B12 B12 B50 66.1(3) 6 7_665
B39 B12 B50 111.8(6) . 7_665
B35 B12 B50 62.7(4) . 7_665
B22 B12 B50 118.6(6) . 7_665
B16 B12 B50 172.3(5) . 7_665
B29 B12 B50 60.8(4) . 7_665
B12 B12 B48 66.70(17) 6 3
B39 B12 B48 64.8(3) . 3
B35 B12 B48 108.3(4) . 3
B22 B12 B48 170.5(4) . 3
B16 B12 B48 119.1(4) . 3
B29 B12 B48 58.7(3) . 3
B50 B12 B48 57.7(6) 7_665 3
B4 B13 B26 102.9(3) . 2
B4 B13 B19 59.6(3) . 2
B26 B13 B19 59.8(2) 2 2
B4 B13 B44 60.1(3) . .
B26 B13 B44 101.2(3) 2 .
B19 B13 B44 107.9(3) 2 .
B4 B13 B31 115.0(3) . .
B26 B13 B31 131.7(3) 2 .
B19 B13 B31 115.8(3) 2 .
B44 B13 B31 122.9(3) . .
B4 B13 B17 103.0(3) . .
B26 B13 B17 58.6(3) 2 .
B19 B13 B17 107.8(3) 2 .
B44 B13 B17 54.8(3) . .
B31 B13 B17 132.3(3) . .
B4 B13 Y1 171.8(3) . .
B26 B13 Y1 70.4(2) 2 .
B19 B13 Y1 112.2(3) 2 .
B44 B13 Y1 125.0(3) . .
B31 B13 Y1 68.6(2) . .
B17 B13 Y1 77.8(2) . .
B30 B14 B6 123.9(3) . .
B30 B14 B6 125.0(3) . 2_565
B6 B14 B6 104.1(3) . 2_565
B30 B14 B14 123.0(2) . 2_565
B6 B14 B14 59.6(3) . 2_565
B6 B14 B14 59.0(3) 2_565 2_565
B30 B14 B43 122.9(4) . .
B6 B14 B43 103.6(3) . .
B6 B14 B43 59.4(3) 2_565 .
B14 B14 B43 106.7(3) 2_565 .
B30 B14 B7 122.6(4) . .
B6 B14 B7 58.0(3) . .
B6 B14 B7 104.1(3) 2_565 .
B14 B14 B7 106.2(3) 2_565 .
B43 B14 B7 57.6(3) . .
B30 B14 B49 67.9(4) . .
B6 B14 B49 116.0(4) . .
B6 B14 B49 115.8(4) 2_565 .
B14 B14 B49 169.1(3) 2_565 .
B43 B14 B49 63.7(4) . .
B7 B14 B49 64.8(4) . .
B43 B15 B28 122.3(5) . .
B43 B15 B10 117.2(4) . .
B28 B15 B10 111.4(4) . .
B43 B15 B10 117.2(4) . 6
B28 B15 B10 111.4(4) . 6
B10 B15 B10 62.6(4) . 6
B43 B15 B23 119.2(3) . .
B28 B15 B23 62.5(3) . .
B10 B15 B23 60.8(3) . .
B10 B15 B23 112.7(4) 6 .
B43 B15 B23 119.2(3) . 6
B28 B15 B23 62.5(3) . 6
B10 B15 B23 112.7(4) . 6
B10 B15 B23 60.8(3) 6 6
B23 B15 B23 114.3(5) . 6
B43 B15 B48 62.7(5) . .
B28 B15 B48 175.0(6) . .
B10 B15 B48 64.5(4) . .
B10 B15 B48 64.5(4) 6 .
B23 B15 B48 115.8(3) . .
B23 B15 B48 115.8(3) 6 .
B43 B15 B49 64.9(4) . 6
B28 B15 B49 67.6(4) . 6
B10 B15 B49 177.5(4) . 6
B10 B15 B49 115.4(3) 6 6
B23 B15 B49 119.7(4) . 6
B23 B15 B49 64.8(3) 6 6
B48 B15 B49 116.4(5) . 6
B43 B15 B49 64.9(4) . .
B28 B15 B49 67.6(4) . .
B10 B15 B49 115.4(3) . .
B10 B15 B49 177.5(4) 6 .
B23 B15 B49 64.8(3) . .
B23 B15 B49 119.7(4) 6 .
B48 B15 B49 116.4(5) . .
B49 B15 B49 66.6(6) 6 .
B37 B16 B12 122.6(3) . .
B37 B16 B32 130.1(3) . .
B12 B16 B32 102.5(3) . .
B37 B16 B39 117.2(3) . .
B12 B16 B39 58.5(3) . .
B32 B16 B39 103.5(3) . .
B37 B16 B25 118.0(3) . .
B12 B16 B25 105.4(3) . .
B32 B16 B25 61.5(3) . .
B39 B16 B25 57.5(3) . .
B37 B16 B22 128.0(3) . .
B12 B16 B22 58.0(3) . .
B32 B16 B22 58.7(3) . .
B39 B16 B22 105.3(3) . .
B25 B16 B22 109.4(3) . .
B37 B16 Y1 71.0(2) . .
B12 B16 Y1 122.6(3) . .
B32 B16 Y1 66.9(2) . .
B39 B16 Y1 170.3(3) . .
B25 B16 Y1 114.9(3) . .
B22 B16 Y1 70.6(2) . .
B44 B17 B26 106.9(4) . 2
B44 B17 B26 106.9(4) . 5_556
B26 B17 B26 59.2(4) 2 5_556
B44 B17 B13 61.6(2) . .
B26 B17 B13 59.1(2) 2 .
B26 B17 B13 107.7(4) 5_556 .
B44 B17 B13 61.6(2) . 6_556
B26 B17 B13 107.7(4) 2 6_556
B26 B17 B13 59.1(2) 5_556 6_556
B13 B17 B13 111.7(4) . 6_556
B44 B17 Si3 133.7(4) . .
B26 B17 Si3 113.1(3) 2 .
B26 B17 Si3 113.1(3) 5_556 .
B13 B17 Si3 122.9(2) . .
B13 B17 Si3 122.9(2) 6_556 .
B44 B17 Y1 118.74(13) . .
B26 B17 Y1 64.29(17) 2 .
B26 B17 Y1 114.7(3) 5_556 .
B13 B17 Y1 64.11(15) . .
B13 B17 Y1 171.9(3) 6_556 .
Si3 B17 Y1 63.37(12) . .
B44 B17 Y1 118.74(13) . 6_556
B26 B17 Y1 114.7(3) 2 6_556
B26 B17 Y1 64.29(17) 5_556 6_556
B13 B17 Y1 171.9(3) . 6_556
B13 B17 Y1 64.11(15) 6_556 6_556
Si3 B17 Y1 63.37(12) . 6_556
Y1 B17 Y1 119.1(2) . 6_556
B4 B18 B41 127.8(4) . 6_556
B4 B18 B29 122.1(3) . 8_565
B41 B18 B29 100.7(4) 6_556 8_565
B4 B18 B35 123.8(4) . 8_565
B41 B18 B35 102.0(4) 6_556 8_565
B29 B18 B35 60.4(3) 8_565 8_565
B4 B18 B5 122.7(3) . .
B41 B18 B5 60.3(3) 6_556 .
B29 B18 B5 107.1(3) 8_565 .
B35 B18 B5 58.1(3) 8_565 .
B4 B18 B3 119.1(3) . .
B41 B18 B3 57.3(3) 6_556 .
B29 B18 B3 59.4(3) 8_565 .
B35 B18 B3 108.5(3) 8_565 .
B5 B18 B3 109.9(3) . .
B4 B18 Ni1 109.0(3) . .
B41 B18 Ni1 18.9(3) 6_556 .
B29 B18 Ni1 117.3(3) 8_565 .
B35 B18 Ni1 117.3(3) 8_565 .
B5 B18 Ni1 66.3(3) . .
B3 B18 Ni1 65.3(3) . .
B4 B19 B26 102.9(3) 2 .
B4 B19 B13 59.7(3) 2 2
B26 B19 B13 59.7(2) . 2
B4 B19 B21 114.6(3) 2 .
B26 B19 B21 132.8(3) . .
B13 B19 B21 116.8(3) 2 .
B4 B19 B47 59.2(3) 2 .
B26 B19 B47 100.3(3) . .
B13 B19 B47 106.7(3) 2 .
B21 B19 B47 122.8(3) . .
B4 B19 B8 102.6(3) 2 .
B26 B19 B8 58.2(3) . .
B13 B19 B8 107.2(3) 2 .
B21 B19 B8 132.3(3) . .
B47 B19 B8 54.7(3) . .
B4 B19 Y1 172.1(3) 2 .
B26 B19 Y1 70.3(2) . .
B13 B19 Y1 112.5(2) 2 .
B21 B19 Y1 69.5(2) . .
B47 B19 Y1 125.1(3) . .
B8 B19 Y1 77.6(2) . .
B3 B20 B20 112.7(2) . 6_556
B3 B20 B30 117.3(3) . 6
B20 B20 B30 121.3(2) 6_556 6
B3 B20 B36 117.7(3) . 6
B20 B20 B36 120.3(2) 6_556 6
B30 B20 B36 57.0(3) 6 6
B3 B20 Si4 121.7(3) . .
B20 B20 Si4 63.47(14) 6_556 .
B30 B20 Si4 65.0(2) 6 .
B36 B20 Si4 110.0(3) 6 .
B3 B20 Si1 122.5(3) . 3_456
B20 B20 Si1 63.53(14) 6_556 3_456
B30 B20 Si1 109.1(3) 6 3_456
B36 B20 Si1 63.5(2) 6 3_456
Si4 B20 Si1 107.3(2) . 3_456
B3 B20 B51 122.5(3) . 3_456
B20 B20 B51 63.53(14) 6_556 3_456
B30 B20 B51 109.1(3) 6 3_456
B36 B20 B51 63.5(2) 6 3_456
Si4 B20 B51 107.3(2) . 3_456
Si1 B20 B51 0.00(9) 3_456 3_456
B40 B21 B27 58.4(3) . .
B40 B21 B37 59.9(3) . .
B27 B21 B37 104.7(3) . .
B40 B21 B33 104.6(3) . .
B27 B21 B33 58.6(3) . .
B37 B21 B33 103.2(3) . .
B40 B21 B19 118.8(3) . .
B27 B21 B19 116.6(3) . .
B37 B21 B19 128.6(3) . .
B33 B21 B19 123.6(3) . .
B40 B21 B1 107.4(3) . .
B27 B21 B1 103.8(3) . .
B37 B21 B1 60.4(3) . .
B33 B21 B1 55.8(3) . .
B19 B21 B1 129.6(3) . .
B40 B21 Y1 120.9(3) . .
B27 B21 Y1 172.4(3) . .
B37 B21 Y1 70.2(2) . .
B33 B21 Y1 116.3(3) . .
B19 B21 Y1 70.7(2) . .
B1 B21 Y1 68.9(2) . .
B11 B22 B12 120.6(3) . .
B11 B22 B32 130.5(3) . .
B12 B22 B32 103.2(3) . .
B11 B22 B5 120.2(3) . 8_665
B12 B22 B5 104.8(3) . 8_665
B32 B22 B5 62.3(3) . 8_665
B11 B22 B35 116.7(3) . .
B12 B22 B35 58.0(3) . .
B32 B22 B35 105.1(3) . .
B5 B22 B35 57.8(2) 8_665 .
B11 B22 B16 125.7(3) . .
B12 B22 B16 58.6(3) . .
B32 B22 B16 59.0(3) . .
B5 B22 B16 110.1(3) 8_665 .
B35 B22 B16 106.2(3) . .
B11 B22 Y1 71.0(2) . .
B12 B22 Y1 122.1(3) . .
B32 B22 Y1 66.5(2) . .
B5 B22 Y1 116.1(3) 8_665 .
B35 B22 Y1 171.6(3) . .
B16 B22 Y1 69.5(2) . .
B36 B23 B15 120.0(4) . .
B36 B23 B10 121.0(3) . .
B15 B23 B10 58.4(3) . .
B36 B23 B11 126.6(3) . 6
B15 B23 B11 104.1(3) . 6
B10 B23 B11 106.7(3) . 6
B36 B23 B31 124.1(3) . 6
B15 B23 B31 106.4(4) . 6
B10 B23 B31 60.0(3) . 6
B11 B23 B31 61.3(3) 6 6
B36 B23 B28 121.4(4) . .
B15 B23 B28 57.4(3) . .
B10 B23 B28 105.3(3) . .
B11 B23 B28 59.4(3) 6 .
B31 B23 B28 108.8(4) 6 .
B36 B23 B49 65.3(3) . .
B15 B23 B49 63.1(4) . .
B10 B23 B49 112.0(4) . .
B11 B23 B49 118.5(4) 6 .
B31 B23 B49 169.4(4) 6 .
B28 B23 B49 65.4(4) . .
B33 B24 B2 124.5(5) 5 .
B33 B24 B10 116.9(4) 5 6
B2 B24 B10 110.2(4) . 6
B33 B24 B10 116.9(4) 5 .
B2 B24 B10 110.2(4) . .
B10 B24 B10 61.8(4) 6 .
B33 B24 B31 120.4(2) 5 .
B2 B24 B31 62.7(2) . .
B10 B24 B31 59.6(2) 6 .
B10 B24 B31 110.7(4) . .
B33 B24 B31 120.4(2) 5 6
B2 B24 B31 62.7(2) . 6
B10 B24 B31 110.7(4) 6 6
B10 B24 B31 59.6(2) . 6
B31 B24 B31 113.7(4) . 6
B39 B25 B41 97.1(4) . 3_556
B39 B25 B46 119.6(3) . .
B41 B25 B46 134.3(4) 3_556 .
B39 B25 B16 60.8(3) . .
B41 B25 B16 100.4(4) 3_556 .
B46 B25 B16 120.3(3) . .
B39 B25 B32 103.8(3) . .
B41 B25 B32 55.9(3) 3_556 .
B46 B25 B32 128.7(3) . .
B16 B25 B32 58.7(3) . .
B39 B25 B3 58.7(3) . 8_665
B41 B25 B3 56.0(3) 3_556 8_665
B46 B25 B3 119.8(3) . 8_665
B16 B25 B3 109.0(3) . 8_665
B32 B25 B3 105.0(3) . 8_665
B39 B25 Ni1 114.9(3) . 3_556
B41 B25 Ni1 19.7(3) 3_556 3_556
B46 B25 Ni1 114.9(3) . 3_556
B16 B25 Ni1 115.8(3) . 3_556
B32 B25 Ni1 62.2(3) . 3_556
B3 B25 Ni1 64.8(3) 8_665 3_556
B26 B26 B26 90 6_556 2
B26 B26 B17 60.41(18) 6_556 5_556
B26 B26 B17 106.7(4) 2 5_556
B26 B26 B8 60.42(18) 6_556 .
B26 B26 B8 107.1(4) 2 .
B17 B26 B8 110.1(3) 5_556 .
B26 B26 B13 111.3(2) 6_556 2
B26 B26 B13 141.1(4) 2 2
B17 B26 B13 62.4(3) 5_556 2
B8 B26 B13 111.7(4) . 2
B26 B26 B19 111.7(2) 6_556 .
B26 B26 B19 141.7(4) 2 .
B17 B26 B19 111.4(3) 5_556 .
B8 B26 B19 63.0(3) . .
B13 B26 B19 60.5(2) 2 .
B26 B26 Y1 128.00(10) 6_556 .
B26 B26 Y1 71.2(2) 2 .
B17 B26 Y1 170.7(3) 5_556 .
B8 B26 Y1 79.0(2) . .
B13 B26 Y1 113.2(3) 2 .
B19 B26 Y1 70.6(2) . .
B26 B26 Y1 127.79(10) 6_556 2
B26 B26 Y1 70.4(2) 2 2
B17 B26 Y1 79.1(2) 5_556 2
B8 B26 Y1 170.7(3) . 2
B13 B26 Y1 70.8(2) 2 2
B19 B26 Y1 113.0(3) . 2
Y1 B26 Y1 91.72(14) . 2
B35 B27 B38 113.6(4) 7_655 7_655
B35 B27 B40 119.5(3) 7_655 .
B38 B27 B40 62.6(3) 7_655 .
B35 B27 B33 127.2(4) 7_655 .
B38 B27 B33 106.5(3) 7_655 .
B40 B27 B33 108.8(4) . .
B35 B27 B21 126.4(3) 7_655 .
B38 B27 B21 111.1(4) 7_655 .
B40 B27 B21 60.6(3) . .
B33 B27 B21 61.7(3) . .
B35 B27 B27 117.0(2) 7_655 6
B38 B27 B27 58.43(19) 7_655 6
B40 B27 B27 109.5(2) . 6
B33 B27 B27 59.46(18) . 6
B21 B27 B27 110.7(2) . 6
B35 B27 B50 65.3(5) 7_655 .
B38 B27 B50 110.0(5) 7_655 .
B40 B27 B50 172.0(4) . .
B33 B27 B50 69.6(6) . .
B21 B27 B50 122.7(6) . .
B27 B27 B50 62.7(3) 6 .
B15 B28 B38 112.4(5) . .
B15 B28 B11 106.1(4) . .
B38 B28 B11 130.1(4) . .
B15 B28 B11 106.1(4) . 6
B38 B28 B11 130.1(4) . 6
B11 B28 B11 61.9(4) . 6
B15 B28 B23 60.1(3) . .
B38 B28 B23 116.5(3) . .
B11 B28 B23 109.6(4) . .
B11 B28 B23 59.3(2) 6 .
B15 B28 B23 60.1(3) . 6
B38 B28 B23 116.5(3) . 6
B11 B28 B23 59.3(2) . 6
B11 B28 B23 109.6(4) 6 6
B23 B28 B23 110.4(5) . 6
B15 B28 B49 62.7(4) . 6
B38 B28 B49 60.9(4) . 6
B11 B28 B49 115.8(3) . 6
B11 B28 B49 168.2(5) 6 6
B23 B28 B49 113.8(4) . 6
B23 B28 B49 62.4(3) 6 6
B15 B28 B49 62.7(4) . .
B38 B28 B49 60.9(4) . .
B11 B28 B49 168.2(5) . .
B11 B28 B49 115.8(3) 6 .
B23 B28 B49 62.4(3) . .
B23 B28 B49 113.8(4) 6 .
B49 B28 B49 63.7(5) 6 .
B10 B29 B18 116.6(3) 3 8_665
B10 B29 B39 125.2(3) 3 .
B18 B29 B39 109.6(3) 8_665 .
B10 B29 B35 119.3(3) 3 .
B18 B29 B35 60.8(3) 8_665 .
B39 B29 B35 107.9(3) . .
B10 B29 B3 118.6(3) 3 8_665
B18 B29 B3 63.6(3) 8_665 8_665
B39 B29 B3 59.8(3) . 8_665
B35 B29 B3 112.1(3) . 8_665
B10 B29 B12 126.1(4) 3 .
B18 B29 B12 107.3(3) 8_665 .
B39 B29 B12 58.9(3) . .
B35 B29 B12 59.0(3) . .
B3 B29 B12 107.8(3) 8_665 .
B10 B29 B48 66.6(4) 3 3
B18 B29 B48 176.2(4) 8_665 3
B39 B29 B48 68.7(4) . 3
B35 B29 B48 116.1(4) . 3
B3 B29 B48 117.2(4) 8_665 3
B12 B29 B48 68.8(4) . 3
B10 B29 B50 67.1(6) 3 7_665
B18 B29 B50 116.6(6) 8_665 7_665
B39 B29 B50 115.8(6) . 7_665
B35 B29 B50 64.6(6) . 7_665
B3 B29 B50 173.9(7) 8_665 7_665
B12 B29 B50 66.2(6) . 7_665
B48 B29 B50 62.2(6) 3 7_665
B14 B30 B34 118.5(3) . .
B14 B30 B36 117.0(4) . .
B34 B30 B36 60.7(3) . .
B14 B30 B20 115.2(3) . 6
B34 B30 B20 114.7(3) . 6
B36 B30 B20 63.5(3) . 6
B14 B30 B46 117.7(3) . 4
B34 B30 B46 63.1(3) . 4
B36 B30 B46 114.4(3) . 4
B20 B30 B46 117.7(3) 6 4
B14 B30 Si4 120.0(3) . 1_554
B34 B30 Si4 113.6(3) . 1_554
B36 B30 Si4 113.1(3) . 1_554
B20 B30 Si4 62.5(2) 6 1_554
B46 B30 Si4 63.9(2) 4 1_554
B14 B30 B52 120.0(3) . 1_554
B34 B30 B52 113.6(3) . 1_554
B36 B30 B52 113.1(3) . 1_554
B20 B30 B52 62.5(2) 6 1_554
B46 B30 B52 63.9(2) 4 1_554
Si4 B30 B52 0.0(2) 1_554 1_554
B14 B30 B49 63.2(3) . .
B34 B30 B49 64.0(3) . .
B36 B30 B49 64.0(3) . .
B20 B30 B49 116.1(4) 6 .
B46 B30 B49 115.6(4) 4 .
Si4 B30 B49 176.8(4) 1_554 .
B52 B30 B49 176.8(4) 1_554 .
B10 B31 B23 59.6(3) 6 6
B10 B31 B11 104.8(3) 6 .
B23 B31 B11 59.1(2) 6 .
B10 B31 B24 57.9(3) 6 .
B23 B31 B24 105.0(3) 6 .
B11 B31 B24 103.3(3) . .
B10 B31 B13 115.6(3) 6 .
B23 B31 B13 118.0(3) 6 .
B11 B31 B13 129.3(3) . .
B24 B31 B13 123.5(3) . .
B10 B31 B2 103.6(3) 6 .
B23 B31 B2 107.1(3) 6 .
B11 B31 B2 60.4(3) . .
B24 B31 B2 56.2(3) . .
B13 B31 B2 130.7(3) . .
B10 B31 Y1 172.5(3) 6 .
B23 B31 Y1 120.5(3) 6 .
B11 B31 Y1 70.8(2) . .
B24 B31 Y1 116.5(3) . .
B13 B31 Y1 71.5(2) . .
B2 B31 Y1 69.0(2) . .
B41 B32 B22 104.2(4) 3_556 .
B41 B32 B16 104.4(4) 3_556 .
B22 B32 B16 62.3(3) . .
B41 B32 B25 60.1(3) 3_556 .
B22 B32 B25 110.9(3) . .
B16 B32 B25 59.8(3) . .
B41 B32 B5 60.1(3) 3_556 8_665
B22 B32 B5 58.9(3) . 8_665
B16 B32 B5 110.0(3) . 8_665
B25 B32 B5 112.4(3) . 8_665
B41 B32 Si3 109.7(4) 3_556 .
B22 B32 Si3 133.4(3) . .
B16 B32 Si3 133.6(3) . .
B25 B32 Si3 113.4(3) . .
B5 B32 Si3 114.0(3) 8_665 .
B41 B32 Ni1 21.0(3) 3_556 3_556
B22 B32 Ni1 121.5(3) . 3_556
B16 B32 Ni1 121.9(3) . 3_556
B25 B32 Ni1 67.9(3) . 3_556
B5 B32 Ni1 68.0(3) 8_665 3_556
Si3 B32 Ni1 88.6(2) . 3_556
B41 B32 Y1 177.9(4) 3_556 .
B22 B32 Y1 74.3(2) . .
B16 B32 Y1 73.6(2) . .
B25 B32 Y1 118.8(3) . .
B5 B32 Y1 119.7(3) 8_665 .
Si3 B32 Y1 72.33(14) . .
Ni1 B32 Y1 161.0(3) 3_556 .
B24 B33 B1 122.2(5) 5 .
B24 B33 B27 118.6(4) 5 .
B1 B33 B27 110.5(4) . .
B24 B33 B27 118.6(4) 5 6
B1 B33 B27 110.5(4) . 6
B27 B33 B27 61.1(4) . 6
B24 B33 B21 119.8(2) 5 .
B1 B33 B21 63.1(3) . .
B27 B33 B21 59.7(2) . .
B27 B33 B21 110.4(4) 6 .
B24 B33 B21 119.8(2) 5 6
B1 B33 B21 63.1(3) . 6
B27 B33 B21 110.4(4) . 6
B27 B33 B21 59.7(2) 6 6
B21 B33 B21 114.1(5) . 6
B40 B34 B30 118.3(3) 4 .
B40 B34 B36 122.1(4) 4 .
B30 B34 B36 60.1(3) . .
B40 B34 B46 113.2(3) 4 4
B30 B34 B46 61.4(3) . 4
B36 B34 B46 112.5(3) . 4
B40 B34 B42 121.2(3) 4 3
B30 B34 B42 110.0(3) . 3
B36 B34 B42 58.9(3) . 3
B46 B34 B42 118.4(3) 4 3
B40 B34 B49 64.8(3) 4 .
B30 B34 B49 65.7(3) . .
B36 B34 B49 64.5(3) . .
B46 B34 B49 115.6(4) 4 .
B42 B34 B49 112.1(4) 3 .
B40 B34 Si2 119.3(3) 4 .
B30 B34 Si2 113.1(3) . .
B36 B34 Si2 110.2(3) . .
B46 B34 Si2 66.8(2) 4 .
B42 B34 Si2 63.0(2) 3 .
B49 B34 Si2 174.6(4) . .
B27 B35 B12 123.9(3) 7_665 .
B27 B35 B5 124.7(4) 7_665 8_665
B12 B35 B5 106.5(3) . 8_665
B27 B35 B29 113.1(3) 7_665 .
B12 B35 B29 61.3(3) . .
B5 B35 B29 110.0(3) 8_665 .
B27 B35 B18 114.5(3) 7_665 8_665
B12 B35 B18 107.6(3) . 8_665
B5 B35 B18 63.3(3) 8_665 8_665
B29 B35 B18 58.8(3) . 8_665
B27 B35 B22 130.0(3) 7_665 .
B12 B35 B22 58.4(3) . .
B5 B35 B22 59.4(3) 8_665 .
B29 B35 B22 108.9(3) . .
B18 B35 B22 109.8(3) 8_665 .
B27 B35 B50 64.1(6) 7_665 7_665
B12 B35 B50 66.1(6) . 7_665
B5 B35 B50 171.1(7) 8_665 7_665
B29 B35 B50 62.5(6) . 7_665
B18 B35 B50 113.2(5) 8_665 7_665
B22 B35 B50 117.1(6) . 7_665
B23 B36 B30 121.5(4) . .
B23 B36 B34 119.9(4) . .
B30 B36 B34 59.2(3) . .
B23 B36 B42 114.7(3) . 3
B30 B36 B42 113.9(3) . 3
B34 B36 B42 64.4(3) . 3
B23 B36 B20 118.8(3) . 6
B30 B36 B20 59.5(3) . 6
B34 B36 B20 110.1(3) . 6
B42 B36 B20 117.5(3) 3 6
B23 B36 B49 65.4(3) . .
B30 B36 B49 65.3(3) . .
B34 B36 B49 64.1(3) . .
B42 B36 B49 116.0(4) 3 .
B20 B36 B49 113.9(4) 6 .
B23 B36 B51 118.6(3) . 3_455
B30 B36 B51 109.6(3) . 3_455
B34 B36 B51 114.2(3) . 3_455
B42 B36 B51 65.8(2) 3 3_455
B20 B36 B51 61.8(2) 6 3_455
B49 B36 B51 174.9(4) . 3_455
B23 B36 Si1 118.6(3) . 3_455
B30 B36 Si1 109.6(3) . 3_455
B34 B36 Si1 114.2(3) . 3_455
B42 B36 Si1 65.8(2) 3 3_455
B20 B36 Si1 61.8(2) 6 3_455
B49 B36 Si1 174.9(4) . 3_455
B51 B36 Si1 0.00(14) 3_455 3_455
B16 B37 B9 114.3(4) . 7_655
B16 B37 B40 119.3(3) . .
B9 B37 B40 60.1(3) 7_655 .
B16 B37 B21 128.9(3) . .
B9 B37 B21 106.6(4) 7_655 .
B40 B37 B21 59.0(2) . .
B16 B37 B37 117.1(2) . 6
B9 B37 B37 58.58(19) 7_655 6
B40 B37 B37 108.3(2) . 6
B21 B37 B37 109.7(2) . 6
B16 B37 B1 129.5(4) . .
B9 B37 B1 105.3(3) 7_655 .
B40 B37 B1 106.9(3) . .
B21 B37 B1 60.7(3) . .
B37 B37 B1 60.39(17) 6 .
B16 B37 Y1 71.1(2) . .
B9 B37 Y1 174.1(3) 7_655 .
B40 B37 Y1 120.0(3) . .
B21 B37 Y1 70.0(2) . .
B37 B37 Y1 117.39(10) 6 .
B1 B37 Y1 68.9(2) . .
B27 B38 B27 63.1(4) 7_665 4
B27 B38 B9 107.0(4) 7_665 .
B27 B38 B9 107.0(4) 4 .
B27 B38 B28 117.5(4) 7_665 .
B27 B38 B28 117.5(4) 4 .
B9 B38 B28 127.2(5) . .
B27 B38 B40 59.4(2) 7_665 7_665
B27 B38 B40 110.8(4) 4 7_665
B9 B38 B40 60.4(3) . 7_665
B28 B38 B40 121.3(3) . 7_665
B27 B38 B40 110.8(4) 7_665 4
B27 B38 B40 59.4(2) 4 4
B9 B38 B40 60.4(3) . 4
B28 B38 B40 121.3(3) . 4
B40 B38 B40 111.0(5) 7_665 4
B27 B38 B49 114.2(3) 7_665 6
B27 B38 B49 174.6(5) 4 6
B9 B38 B49 68.9(4) . 6
B28 B38 B49 67.8(4) . 6
B40 B38 B49 64.4(3) 7_665 6
B40 B38 B49 119.3(5) 4 6
B27 B38 B49 174.6(5) 7_665 .
B27 B38 B49 114.2(3) 4 .
B9 B38 B49 68.9(4) . .
B28 B38 B49 67.8(4) . .
B40 B38 B49 119.3(5) 7_665 .
B40 B38 B49 64.4(3) 4 .
B49 B38 B49 68.0(6) 6 .
B6 B39 B25 123.0(4) 4_545 .
B6 B39 B12 120.5(4) 4_545 .
B25 B39 B12 109.8(3) . .
B6 B39 B29 113.9(3) 4_545 .
B25 B39 B29 112.4(3) . .
B12 B39 B29 61.5(3) . .
B6 B39 B3 115.7(3) 4_545 8_665
B25 B39 B3 63.8(3) . 8_665
B12 B39 B3 110.6(3) . 8_665
B29 B39 B3 60.7(3) . 8_665
B6 B39 B16 124.3(4) 4_545 .
B25 B39 B16 61.7(3) . .
B12 B39 B16 59.9(3) . .
B29 B39 B16 111.6(3) . .
B3 B39 B16 113.7(3) 8_665 .
B6 B39 B48 64.2(4) 4_545 3
B25 B39 B48 171.9(4) . 3
B12 B39 B48 66.0(4) . 3
B29 B39 B48 59.5(3) . 3
B3 B39 B48 110.5(4) 8_665 3
B16 B39 B48 118.7(4) . 3
B34 B40 B27 120.0(3) 4_545 .
B34 B40 B9 123.5(4) 4_545 7_655
B27 B40 B9 104.2(3) . 7_655
B34 B40 B21 123.6(3) 4_545 .
B27 B40 B21 61.0(3) . .
B9 B40 B21 107.3(3) 7_655 .
B34 B40 B38 118.2(4) 4_545 7_655
B27 B40 B38 58.0(3) . 7_655
B9 B40 B38 58.3(3) 7_655 7_655
B21 B40 B38 107.7(3) . 7_655
B34 B40 B37 126.7(3) 4_545 .
B27 B40 B37 107.7(3) . .
B9 B40 B37 58.7(3) 7_655 .
B21 B40 B37 61.2(3) . .
B38 B40 B37 106.2(3) 7_655 .
B34 B40 B49 65.5(3) 4_545 4_545
B27 B40 B49 110.8(4) . 4_545
B9 B40 B49 67.1(4) 7_655 4_545
B21 B40 B49 169.5(4) . 4_545
B38 B40 B49 61.8(4) 7_655 4_545
B37 B40 B49 119.1(4) . 4_545
B41 Ni1 B41 175.7(13) . 6_556
B41 Ni1 B32 136.0(8) . 8_565
B41 Ni1 B32 48.3(5) 6_556 8_565
B41 Ni1 B32 48.3(5) . 3_456
B41 Ni1 B32 136.0(8) 6_556 3_456
B32 Ni1 B32 87.7(4) 8_565 3_456
B41 Ni1 B18 134.4(8) . .
B41 Ni1 B18 42.1(5) 6_556 .
B32 Ni1 B18 84.40(19) 8_565 .
B32 Ni1 B18 154.4(4) 3_456 .
B41 Ni1 B18 42.1(5) . 6_556
B41 Ni1 B18 134.4(8) 6_556 6_556
B32 Ni1 B18 154.4(4) 8_565 6_556
B32 Ni1 B18 84.40(19) 3_456 6_556
B18 Ni1 B18 92.4(4) . 6_556
B41 Ni1 B3 42.9(5) . 6_556
B41 Ni1 B3 133.6(8) 6_556 6_556
B32 Ni1 B3 153.6(4) 8_565 6_556
B32 Ni1 B3 84.82(19) 3_456 6_556
B18 Ni1 B3 112.2(4) . 6_556
B18 Ni1 B3 49.5(2) 6_556 6_556
B41 Ni1 B3 133.6(8) . .
B41 Ni1 B3 42.9(5) 6_556 .
B32 Ni1 B3 84.82(19) 8_565 .
B32 Ni1 B3 153.6(4) 3_456 .
B18 Ni1 B3 49.5(2) . .
B18 Ni1 B3 112.2(4) 6_556 .
B3 Ni1 B3 90.8(4) 6_556 .
B41 Ni1 B25 47.2(5) . 3_456
B41 Ni1 B25 134.1(7) 6_556 3_456
B32 Ni1 B25 108.1(4) 8_565 3_456
B32 Ni1 B25 49.9(2) 3_456 3_456
B18 Ni1 B25 155.2(4) . 3_456
B18 Ni1 B25 85.09(19) 6_556 3_456
B3 Ni1 B25 49.1(2) 6_556 3_456
B3 Ni1 B25 109.0(3) . 3_456
B41 Ni1 B25 134.1(7) . 8_565
B41 Ni1 B25 47.2(5) 6_556 8_565
B32 Ni1 B25 49.9(2) 8_565 8_565
B32 Ni1 B25 108.1(4) 3_456 8_565
B18 Ni1 B25 85.09(19) . 8_565
B18 Ni1 B25 155.2(4) 6_556 8_565
B3 Ni1 B25 109.0(3) 6_556 8_565
B3 Ni1 B25 49.1(2) . 8_565
B25 Ni1 B25 87.0(4) 3_456 8_565
B41 Ni1 B5 134.4(7) . .
B41 Ni1 B5 47.0(5) 6_556 .
B32 Ni1 B5 50.0(2) 8_565 .
B32 Ni1 B5 108.4(3) 3_456 .
B18 Ni1 B5 49.12(19) . .
B18 Ni1 B5 110.1(3) 6_556 .
B3 Ni1 B5 155.7(4) 6_556 .
B3 Ni1 B5 85.78(19) . .
B25 Ni1 B5 153.5(4) 3_456 .
B25 Ni1 B5 86.73(19) 8_565 .
B41 Ni1 B5 47.0(5) . 6_556
B41 Ni1 B5 134.4(7) 6_556 6_556
B32 Ni1 B5 108.4(3) 8_565 6_556
B32 Ni1 B5 50.0(2) 3_456 6_556
B18 Ni1 B5 110.1(3) . 6_556
B18 Ni1 B5 49.12(19) 6_556 6_556
B3 Ni1 B5 85.78(19) 6_556 6_556
B3 Ni1 B5 155.7(4) . 6_556
B25 Ni1 B5 86.73(19) 3_456 6_556
B25 Ni1 B5 153.5(4) 8_565 6_556
B5 Ni1 B5 87.5(3) . 6_556
Ni1 B41 B41 2.2(7) . 6_556
Ni1 B41 B18 119.0(8) . 6_556
B41 B41 B18 117.3(3) 6_556 6_556
Ni1 B41 B32 110.6(8) . 3_456
B41 B41 B32 112.8(3) 6_556 3_456
B18 B41 B32 118.4(5) 6_556 3_456
Ni1 B41 B3 118.1(8) . 6_556
B41 B41 B3 116.4(3) 6_556 6_556
B18 B41 B3 65.9(3) 6_556 6_556
B32 B41 B3 118.6(5) 3_456 6_556
Ni1 B41 B25 113.1(7) . 3_456
B41 B41 B25 113.9(3) 6_556 3_456
B18 B41 B25 119.6(5) 6_556 3_456
B32 B41 B25 63.9(3) 3_456 3_456
B3 B41 B25 64.0(3) 6_556 3_456
Ni1 B41 B5 113.4(7) . 6_556
B41 B41 B5 114.2(3) 6_556 6_556
B18 B41 B5 64.2(3) 6_556 6_556
B32 B41 B5 64.1(3) 3_456 6_556
B3 B41 B5 120.4(5) 6_556 6_556
B25 B41 B5 118.9(5) 3_456 6_556
B5 B42 B42 111.6(2) . 6_556
B5 B42 B36 120.6(3) . 3_455
B42 B42 B36 121.8(2) 6_556 3_455
B5 B42 B34 115.7(3) . 3_455
B42 B42 B34 120.0(2) 6_556 3_455
B36 B42 B34 56.6(2) 3_455 3_455
B5 B42 Si2 118.1(3) . 3_455
B42 B42 Si2 64.47(14) 6_556 3_455
B36 B42 Si2 107.4(3) 3_455 3_455
B34 B42 Si2 61.8(2) 3_455 3_455
B5 B42 B53 118.1(3) . 3_455
B42 B42 B53 64.47(14) 6_556 3_455
B36 B42 B53 107.4(3) 3_455 3_455
B34 B42 B53 61.8(2) 3_455 3_455
Si2 B42 B53 0.00(7) 3_455 3_455
B5 B42 Si1 129.9(3) . 1_455
B42 B42 Si1 64.97(14) 6_556 1_455
B36 B42 Si1 62.6(2) 3_455 1_455
B34 B42 Si1 106.0(3) 3_455 1_455
Si2 B42 Si1 105.2(2) 3_455 1_455
B53 B42 Si1 105.2(2) 3_455 1_455
B5 B42 B51 129.9(3) . 1_455
B42 B42 B51 64.97(14) 6_556 1_455
B36 B42 B51 62.6(2) 3_455 1_455
B34 B42 B51 106.0(3) 3_455 1_455
Si2 B42 B51 105.2(2) 3_455 1_455
B53 B42 B51 105.2(2) 3_455 1_455
Si1 B42 B51 0.00(6) 1_455 1_455
B15 B43 B7 121.2(5) . .
B15 B43 B6 122.9(4) . 2_565
B7 B43 B6 106.9(4) . 2_565
B15 B43 B6 122.9(4) . 5_565
B7 B43 B6 106.9(4) . 5_565
B6 B43 B6 61.2(4) 2_565 5_565
B15 B43 B14 119.3(3) . 6
B7 B43 B14 61.5(3) . 6
B6 B43 B14 109.4(4) 2_565 6
B6 B43 B14 59.1(2) 5_565 6
B15 B43 B14 119.3(3) . .
B7 B43 B14 61.5(3) . .
B6 B43 B14 59.1(2) 2_565 .
B6 B43 B14 109.4(4) 5_565 .
B14 B43 B14 112.5(5) 6 .
B15 B43 B48 67.3(5) . .
B7 B43 B48 171.5(6) . .
B6 B43 B48 65.9(4) 2_565 .
B6 B43 B48 65.9(4) 5_565 .
B14 B43 B48 115.5(3) 6 .
B14 B43 B48 115.5(3) . .
B15 B43 B49 66.0(4) . .
B7 B43 B49 65.7(4) . .
B6 B43 B49 115.1(3) 2_565 .
B6 B43 B49 171.2(5) 5_565 .
B14 B43 B49 118.0(4) 6 .
B14 B43 B49 63.2(3) . .
B48 B43 B49 120.9(5) . .
B15 B43 B49 66.0(4) . 6
B7 B43 B49 65.7(4) . 6
B6 B43 B49 171.2(5) 2_565 6
B6 B43 B49 115.1(3) 5_565 6
B14 B43 B49 63.2(3) 6 6
B14 B43 B49 118.0(4) . 6
B48 B43 B49 120.9(5) . 6
B49 B43 B49 67.2(6) . 6
B17 B44 B4 109.2(4) . .
B17 B44 B4 109.2(4) . 6_556
B4 B44 B4 58.7(4) . 6_556
B17 B44 B51 113.2(4) . 3_456
B4 B44 B51 127.7(4) . 3_456
B4 B44 B51 127.7(4) 6_556 3_456
B17 B44 Si1 113.2(4) . 3_456
B4 B44 Si1 127.7(4) . 3_456
B4 B44 Si1 127.7(4) 6_556 3_456
B51 B44 Si1 0.00(16) 3_456 3_456
B17 B44 B13 63.6(3) . .
B4 B44 B13 59.2(2) . .
B4 B44 B13 108.4(4) 6_556 .
B51 B44 B13 117.0(3) 3_456 .
Si1 B44 B13 117.0(3) 3_456 .
B17 B44 B13 63.6(3) . 6_556
B4 B44 B13 108.4(4) . 6_556
B4 B44 B13 59.2(2) 6_556 6_556
B51 B44 B13 117.0(3) 3_456 6_556
Si1 B44 B13 117.0(3) 3_456 6_556
B13 B44 B13 114.9(5) . 6_556
B45 B45 B2 121.3(6) 5 .
B45 B45 B1 121.7(6) 5 .
B2 B45 B1 117.0(5) . .
B45 B45 Y1 117.69(13) 5 .
B2 B45 Y1 75.89(18) . .
B1 B45 Y1 76.02(18) . .
B45 B45 Y1 117.69(13) 5 6
B2 B45 Y1 75.89(18) . 6
B1 B45 Y1 76.02(18) . 6
Y1 B45 Y1 124.6(3) . 6
B46 B46 B25 111.4(2) 6_556 .
B46 B46 B30 121.0(2) 6_556 4_545
B25 B46 B30 116.1(3) . 4_545
B46 B46 B34 120.8(2) 6_556 4_545
B25 B46 B34 121.4(3) . 4_545
B30 B46 B34 55.5(2) 4_545 4_545
B46 B46 B52 64.88(14) 6_556 7_655
B25 B46 B52 118.2(3) . 7_655
B30 B46 B52 62.9(2) 4_545 7_655
B34 B46 B52 107.0(3) 4_545 7_655
B46 B46 Si4 64.88(14) 6_556 7_655
B25 B46 Si4 118.2(3) . 7_655
B30 B46 Si4 62.9(2) 4_545 7_655
B34 B46 Si4 107.0(3) 4_545 7_655
B52 B46 Si4 0.00(18) 7_655 7_655
B46 B46 Si2 65.97(13) 6_556 7_656
B25 B46 Si2 130.7(3) . 7_656
B30 B46 Si2 103.6(3) 4_545 7_656
B34 B46 Si2 60.3(2) 4_545 7_656
B52 B46 Si2 105.1(2) 7_655 7_656
Si4 B46 Si2 105.1(2) 7_655 7_656
B8 B47 B4 110.2(4) . 2
B8 B47 B4 110.2(4) . 5_556
B4 B47 B4 59.5(4) 2 5_556
B8 B47 B19 64.0(3) . 6_556
B4 B47 B19 109.5(4) 2 6_556
B4 B47 B19 59.4(2) 5_556 6_556
B8 B47 B19 64.0(3) . .
B4 B47 B19 59.4(2) 2 .
B4 B47 B19 109.5(4) 5_556 .
B19 B47 B19 115.9(5) 6_556 .
B8 B47 B53 114.1(4) . 7_656
B4 B47 B53 125.9(4) 2 7_656
B4 B47 B53 125.9(4) 5_556 7_656
B19 B47 B53 116.9(3) 6_556 7_656
B19 B47 B53 116.9(3) . 7_656
B8 B47 Si2 114.1(4) . 7_656
B4 B47 Si2 125.9(4) 2 7_656
B4 B47 Si2 125.9(4) 5_556 7_656
B19 B47 Si2 116.9(3) 6_556 7_656
B19 B47 Si2 116.9(3) . 7_656
B53 B47 Si2 0.000(7) 7_656 7_656
B29 B48 B29 119.3(6) 3_455 8_565
B29 B48 B43 117.2(3) 3_455 .
B29 B48 B43 117.2(3) 8_565 .
B29 B48 B50 59.7(3) 3_455 5
B29 B48 B50 59.7(3) 8_565 5
B43 B48 B50 152.8(9) . 5
B29 B48 B15 97.4(4) 3_455 .
B29 B48 B15 97.4(4) 8_565 .
B43 B48 B15 50.0(4) . .
B50 B48 B15 102.8(8) 5 .
B29 B48 B6 143.3(5) 3_455 5_565
B29 B48 B6 92.2(3) 8_565 5_565
B43 B48 B6 52.5(3) . 5_565
B50 B48 B6 147.4(5) 5 5_565
B15 B48 B6 96.5(5) . 5_565
B29 B48 B6 92.2(3) 3_455 2_565
B29 B48 B6 143.3(5) 8_565 2_565
B43 B48 B6 52.5(3) . 2_565
B50 B48 B6 147.4(5) 5 2_565
B15 B48 B6 96.5(5) . 2_565
B6 B48 B6 52.5(4) 5_565 2_565
B29 B48 B10 51.8(3) 3_455 .
B29 B48 B10 99.0(5) 8_565 .
B43 B48 B10 94.9(5) . .
B50 B48 B10 61.1(6) 5 .
B15 B48 B10 51.2(3) . .
B6 B48 B10 146.8(6) 5_565 .
B6 B48 B10 116.1(3) 2_565 .
B29 B48 B10 99.0(5) 3_455 6
B29 B48 B10 51.8(3) 8_565 6
B43 B48 B10 94.9(5) . 6
B50 B48 B10 61.1(6) 5 6
B15 B48 B10 51.2(3) . 6
B6 B48 B10 116.1(3) 5_565 6
B6 B48 B10 146.8(6) 2_565 6
B10 B48 B10 53.3(4) . 6
B29 B48 B39 141.8(6) 3_455 8_565
B29 B48 B39 51.8(2) 8_565 8_565
B43 B48 B39 95.0(4) . 8_565
B50 B48 B39 100.6(5) 5 8_565
B15 B48 B39 119.8(3) . 8_565
B6 B48 B39 46.8(3) 5_565 8_565
B6 B48 B39 92.0(5) 2_565 8_565
B10 B48 B39 150.4(5) . 8_565
B10 B48 B39 98.0(2) 6 8_565
B29 B48 B39 51.8(2) 3_455 3_455
B29 B48 B39 141.8(6) 8_565 3_455
B43 B48 B39 95.0(4) . 3_455
B50 B48 B39 100.6(5) 5 3_455
B15 B48 B39 119.8(3) . 3_455
B6 B48 B39 92.0(5) 5_565 3_455
B6 B48 B39 46.8(3) 2_565 3_455
B10 B48 B39 98.0(2) . 3_455
B10 B48 B39 150.4(5) 6 3_455
B39 B48 B39 108.9(6) 8_565 3_455
B29 B48 B12 52.5(3) 3_455 3_455
B29 B48 B12 94.2(5) 8_565 3_455
B43 B48 B12 143.0(5) . 3_455
B50 B48 B12 59.8(6) 5 3_455
B15 B48 B12 149.4(4) . 3_455
B6 B48 B12 111.2(5) 5_565 3_455
B6 B48 B12 90.7(4) 2_565 3_455
B10 B48 B12 99.1(4) . 3_455
B10 B48 B12 120.9(6) 6 3_455
B39 B48 B12 89.5(4) 8_565 3_455
B39 B48 B12 49.2(3) 3_455 3_455
B38 B49 B14 142.7(6) . .
B38 B49 B43 112.4(5) . .
B14 B49 B43 53.1(3) . .
B38 B49 B15 93.4(4) . .
B14 B49 B15 96.2(4) . .
B43 B49 B15 49.1(3) . .
B38 B49 B40 53.8(3) . 4
B14 B49 B40 113.5(5) . 4
B43 B49 B40 142.5(5) . 4
B15 B49 B40 146.7(5) . 4
B38 B49 B7 90.6(4) . .
B14 B49 B7 52.9(3) . .
B43 B49 B7 50.6(3) . .
B15 B49 B7 93.7(4) . .
B40 B49 B7 92.5(4) 4 .
B38 B49 B34 97.6(4) . .
B14 B49 B34 93.9(4) . .
B43 B49 B34 146.5(5) . .
B15 B49 B34 146.6(5) . .
B40 B49 B34 49.7(3) 4 .
B7 B49 B34 117.5(5) . .
B38 B49 B36 121.4(5) . .
B14 B49 B36 93.3(4) . .
B43 B49 B36 117.2(5) . .
B15 B49 B36 96.2(4) . .
B40 B49 B36 96.9(4) 4 .
B7 B49 B36 145.7(5) . .
B34 B49 B36 51.4(3) . .
B38 B49 B23 98.7(5) . .
B14 B49 B23 115.5(5) . .
B43 B49 B23 94.9(4) . .
B15 B49 B23 52.1(3) . .
B40 B49 B23 120.3(5) 4 .
B7 B49 B23 144.8(5) . .
B34 B49 B23 95.0(4) . .
B36 B49 B23 49.3(3) . .
B38 B49 B30 146.3(5) . .
B14 B49 B30 48.9(3) . .
B43 B49 B30 97.0(4) . .
B15 B49 B30 119.0(5) . .
B40 B49 B30 92.8(4) 4 .
B7 B49 B30 96.1(4) . .
B34 B49 B30 50.3(3) . .
B36 B49 B30 50.7(3) . .
B23 B49 B30 94.7(4) . .
B38 B49 B28 51.2(3) . .
B14 B49 B28 145.4(5) . .
B43 B49 B28 93.3(4) . .
B15 B49 B28 49.8(3) . .
B40 B49 B28 98.3(4) 4 .
B7 B49 B28 115.2(5) . .
B34 B49 B28 117.7(5) . .
B36 B49 B28 96.1(4) . .
B23 B49 B28 52.2(3) . .
B30 B49 B28 146.1(5) . .
B38 B49 B9 50.6(3) . .
B14 B49 B9 93.0(4) . .
B43 B49 B9 92.1(4) . .
B15 B49 B9 115.2(5) . .
B40 B49 B9 51.3(3) 4 .
B7 B49 B9 46.7(3) . .
B34 B49 B9 95.9(4) . .
B36 B49 B9 147.0(5) . .
B23 B49 B9 148.6(5) . .
B30 B49 B9 114.8(5) . .
B28 B49 B9 96.9(4) . .
B29 B50 B29 116.2(10) 4_545 7_655
B29 B50 B27 94.3(3) 4_545 6
B29 B50 B27 148.6(8) 7_655 6
B29 B50 B27 148.6(8) 4_545 .
B29 B50 B27 94.3(3) 7_655 .
B27 B50 B27 54.6(6) 6 .
B29 B50 B35 145.4(11) 4_545 7_655
B29 B50 B35 52.9(3) 7_655 7_655
B27 B50 B35 97.8(8) 6 7_655
B27 B50 B35 50.6(4) . 7_655
B29 B50 B35 52.9(3) 4_545 4_545
B29 B50 B35 145.4(11) 7_655 4_545
B27 B50 B35 50.6(4) 6 4_545
B27 B50 B35 97.8(8) . 4_545
B35 B50 B35 114.2(10) 7_655 4_545
B29 B50 B48 58.1(5) 4_545 5
B29 B50 B48 58.1(5) 7_655 5
B27 B50 B48 151.9(4) 6 5
B27 B50 B48 151.9(4) . 5
B35 B50 B48 103.0(7) 7_655 5
B35 B50 B48 103.0(7) 4_545 5
B29 B50 B10 50.9(4) 4_545 2
B29 B50 B10 96.9(8) 7_655 2
B27 B50 B10 108.9(6) 6 2
B27 B50 B10 136.7(11) . 2
B35 B50 B10 148.3(7) 7_655 2
B35 B50 B10 96.2(3) 4_545 2
B48 B50 B10 59.5(6) 5 2
B29 B50 B10 96.9(8) 4_545 5
B29 B50 B10 50.9(4) 7_655 5
B27 B50 B10 136.7(11) 6 5
B27 B50 B10 108.9(6) . 5
B35 B50 B10 96.2(3) 7_655 5
B35 B50 B10 148.3(7) 4_545 5
B48 B50 B10 59.5(6) 5 5
B10 B50 B10 52.4(5) 2 5
B29 B50 B12 53.0(4) 4_545 4_545
B29 B50 B12 94.9(8) 7_655 4_545
B27 B50 B12 98.0(7) 6 4_545
B27 B50 B12 120.7(10) . 4_545
B35 B50 B12 93.1(8) 7_655 4_545
B35 B50 B12 51.2(4) 4_545 4_545
B48 B50 B12 62.4(7) 5 4_545
B10 B50 B12 99.7(7) 2 4_545
B10 B50 B12 121.8(10) 5 4_545
B29 B50 B12 94.9(8) 4_545 7_655
B29 B50 B12 53.0(4) 7_655 7_655
B27 B50 B12 120.7(10) 6 7_655
B27 B50 B12 98.0(7) . 7_655
B35 B50 B12 51.2(4) 7_655 7_655
B35 B50 B12 93.1(8) 4_545 7_655
B48 B50 B12 62.4(7) 5 7_655
B10 B50 B12 121.8(10) 2 7_655
B10 B50 B12 99.7(7) 5 7_655
B12 B50 B12 47.9(5) 4_545 7_655

loop_
_geom_bond_atom_site_label_1
_geom_bond_atom_site_label_2
_geom_bond_distance
_geom_bond_site_symmetry_2
Y1 B45 2.462(3) .
Y1 B32 2.610(5) .
Y1 B2 2.686(4) .
Y1 B1 2.692(4) .
Y1 B31 2.706(5) .
Y1 B21 2.717(5) .
Y1 B37 2.721(5) .
Y1 B16 2.723(5) .
Y1 B11 2.727(5) .
Y1 B26 2.734(5) .
Y1 B19 2.738(5) .
Y1 B22 2.741(5) .
Si1 B44 1.845(7) 3_556
Si1 B20 2.038(5) 8_665
Si1 B20 2.038(5) 3_556
Si1 B36 2.070(5) 3
Si1 B36 2.070(5) 8_666
Si1 B42 2.126(5) 6_656
Si1 B42 2.126(5) 1_655
Si2 B47 1.871(7) 7_664
Si2 B34 2.064(5) 6_554
Si2 B34 2.064(5) .
Si2 B42 2.087(5) 8_664
Si2 B42 2.087(5) 3
Si2 B46 2.184(5) 4
Si2 B46 2.184(5) 7_664
Si3 B32 2.015(5) 6_556
Si3 B32 2.015(5) .
Si3 B17 2.059(7) .
Si3 B8 2.061(7) .
Si3 Y1 2.7709(15) 6_556
Si3 Ni1 2.909(7) 3_556
Si4 B52 1.744(7) 5_566
Si4 Si4 1.744(7) 5_566
Si4 B20 2.034(6) .
Si4 B20 2.034(6) 6_556
Si4 B30 2.077(5) 6
Si4 B30 2.077(5) 1_556
Si4 B46 2.096(6) 4_556
Si4 B46 2.096(6) 7_665
B1 B33 1.748(9) .
B1 B45 1.836(9) .
B1 B37 1.879(8) .
B1 B37 1.879(8) 6
B1 B21 1.884(6) 6
B1 B21 1.884(6) .
B1 Y1 2.692(4) 6
B2 B24 1.759(9) .
B2 B45 1.829(9) .
B2 B11 1.871(7) 6
B2 B11 1.871(7) .
B2 B31 1.882(6) 6
B2 B31 1.882(6) .
B2 Y1 2.686(4) 6
B3 B41 1.718(8) 6_556
B3 B20 1.758(7) .
B3 B39 1.774(7) 8_565
B3 B29 1.791(7) 8_565
B3 B25 1.861(7) 8_565
B3 B18 1.863(7) .
B3 Ni1 2.227(7) .
B4 B18 1.678(7) .
B4 B4 1.805(10) 6_556
B4 B47 1.818(8) 5_556
B4 B19 1.823(7) 2
B4 B13 1.825(7) .
B4 B44 1.841(7) .
B5 B35 1.770(7) 8_565
B5 B42 1.790(7) .
B5 B41 1.797(8) 6_556
B5 B22 1.802(7) 8_565
B5 B18 1.862(6) .
B5 B32 1.864(7) 8_565
B5 Ni1 2.255(7) .
B6 B39 1.637(6) 4
B6 B7 1.720(7) .
B6 B14 1.741(6) .
B6 B14 1.751(6) 2_565
B6 B43 1.756(7) 5_565
B6 B6 1.787(9) 6
B6 B48 2.022(11) 5_565
B7 B9 1.658(9) .
B7 B6 1.720(7) 6
B7 B43 1.733(9) .
B7 B14 1.803(6) .
B7 B14 1.803(6) 6
B7 B49 2.045(11) .
B7 B49 2.045(11) 6
B8 B47 1.730(10) .
B8 B26 1.818(8) .
B8 B26 1.818(8) 6_556
B8 B19 1.906(6) .
B8 B19 1.906(6) 6_556
B8 Y1 2.981(4) 6_556
B9 B38 1.768(9) .
B9 B37 1.781(7) 4
B9 B37 1.781(7) 7_665
B9 B40 1.807(6) 7_665
B9 B40 1.807(6) 4
B9 B49 2.134(11) .
B9 B49 2.134(11) 6
B10 B29 1.735(6) 3_455
B10 B15 1.749(7) .
B10 B24 1.770(7) .
B10 B23 1.794(7) .
B10 B31 1.801(6) 6
B10 B10 1.818(9) 6
B10 B48 2.025(11) .
B10 B50 2.058(18) 5
B11 B22 1.739(6) .
B11 B23 1.800(7) 6
B11 B28 1.802(8) .
B11 B31 1.840(6) .
B11 B11 1.855(9) 6
B12 B12 1.676(9) 6
B12 B39 1.757(6) .
B12 B35 1.762(7) .
B12 B22 1.770(7) .
B12 B16 1.782(7) .
B12 B29 1.803(6) .
B12 B50 2.066(19) 7_665
B12 B48 2.119(11) 3
B13 B26 1.827(7) 2
B13 B19 1.842(6) 2
B13 B44 1.853(6) .
B13 B31 1.863(7) .
B13 B17 1.888(6) .
B14 B30 1.691(6) .
B14 B6 1.751(6) 2_565
B14 B14 1.783(9) 2_565
B14 B43 1.795(6) .
B14 B49 2.002(10) .
B15 B43 1.679(9) .
B15 B28 1.743(9) .
B15 B10 1.749(7) 6
B15 B23 1.794(6) .
B15 B23 1.794(6) 6
B15 B48 2.022(13) .
B15 B49 2.027(11) 6
B15 B49 2.027(11) .
B16 B37 1.764(7) .
B16 B32 1.806(7) .
B16 B39 1.812(6) .
B16 B25 1.826(7) .
B16 B22 1.864(7) .
B17 B44 1.721(9) .
B17 B26 1.818(7) 2
B17 B26 1.818(7) 5_556
B17 B13 1.888(6) 6_556
B17 Y1 2.994(4) 6_556
B18 B41 1.706(8) 6_556
B18 B29 1.744(7) 8_565
B18 B35 1.780(7) 8_565
B18 Ni1 2.225(7) .
B19 B4 1.823(7) 2
B19 B26 1.830(6) .
B19 B13 1.842(6) 2
B19 B21 1.854(7) .
B19 B47 1.859(6) .
B20 B20 1.817(10) 6_556
B20 B30 1.817(7) 6
B20 B36 1.888(7) 6
B20 Si1 2.038(5) 3_456
B20 B51 2.038(5) 3_456
B21 B40 1.809(6) .
B21 B27 1.815(7) .
B21 B37 1.849(7) .
B21 B33 1.851(6) .
B22 B32 1.799(7) .
B22 B5 1.802(7) 8_665
B22 B35 1.862(7) .
B23 B36 1.716(7) .
B23 B11 1.800(7) 6
B23 B31 1.810(6) 6
B23 B28 1.835(6) .
B23 B49 2.057(10) .
B24 B33 1.631(9) 5
B24 B10 1.770(7) 6
B24 B31 1.853(6) .
B24 B31 1.853(6) 6
B25 B39 1.750(7) .
B25 B41 1.793(8) 3_556
B25 B46 1.801(7) .
B25 B32 1.857(7) .
B25 B3 1.861(7) 8_665
B25 Ni1 2.248(7) 3_556
B26 B26 1.795(9) 6_556
B26 B26 1.799(9) 2
B26 B17 1.818(7) 5_556
B26 B13 1.827(7) 2
B26 Y1 2.747(5) 2
B27 B35 1.706(7) 7_655
B27 B38 1.741(7) 7_655
B27 B40 1.768(6) .
B27 B33 1.794(7) .
B27 B27 1.823(9) 6
B27 B50 1.987(19) .
B28 B38 1.776(10) .
B28 B11 1.802(8) 6
B28 B23 1.835(6) 6
B28 B49 2.110(11) 6
B28 B49 2.110(11) .
B29 B10 1.735(6) 3
B29 B18 1.744(7) 8_665
B29 B39 1.770(7) .
B29 B35 1.773(6) .
B29 B3 1.791(7) 8_665
B29 B48 1.940(7) 3
B29 B50 1.972(12) 7_665
B30 B34 1.754(7) .
B30 B36 1.769(7) .
B30 B20 1.817(7) 6
B30 B46 1.867(7) 4
B30 Si4 2.077(5) 1_554
B30 B52 2.077(5) 1_554
B30 B49 2.078(11) .
B31 B10 1.801(6) 6
B31 B23 1.810(6) 6
B32 B41 1.713(7) 3_556
B32 B5 1.864(7) 8_665
B32 Ni1 2.146(7) 3_556
B33 B24 1.631(9) 5
B33 B27 1.794(7) 6
B33 B21 1.851(6) 6
B34 B40 1.717(7) 4
B34 B36 1.780(7) .
B34 B46 1.896(7) 4
B34 B42 1.923(7) 3
B34 B49 2.048(10) .
B35 B27 1.706(7) 7_665
B35 B5 1.770(7) 8_665
B35 B18 1.780(7) 8_665
B35 B50 2.007(12) 7_665
B36 B42 1.826(7) 3
B36 B20 1.888(7) 6
B36 B49 2.056(11) .
B36 B51 2.070(5) 3_455
B36 Si1 2.070(5) 3_455
B37 B9 1.781(7) 7_655
B37 B40 1.825(7) .
B37 B37 1.857(9) 6
B38 B27 1.741(7) 7_665
B38 B27 1.741(7) 4
B38 B40 1.823(6) 7_665
B38 B40 1.823(6) 4
B38 B49 1.990(11) 6
B38 B49 1.990(11) .
B39 B6 1.637(6) 4_545
B39 B3 1.774(7) 8_665
B39 B48 2.098(8) 3
B40 B34 1.717(7) 4_545
B40 B9 1.807(6) 7_655
B40 B38 1.823(6) 7_655
B40 B49 2.036(10) 4_545
Ni1 B41 0.823(9) .
Ni1 B41 0.823(9) 6_556
Ni1 B32 2.146(7) 8_565
Ni1 B32 2.146(7) 3_456
Ni1 B18 2.225(7) 6_556
Ni1 B3 2.227(7) 6_556
Ni1 B25 2.248(7) 3_456
Ni1 B25 2.248(7) 8_565
Ni1 B5 2.255(7) 6_556
B41 B41 1.645(19) 6_556
B41 B18 1.706(8) 6_556
B41 B32 1.713(7) 3_456
B41 B3 1.718(8) 6_556
B41 B25 1.793(8) 3_456
B41 B5 1.797(8) 6_556
B42 B42 1.799(10) 6_556
B42 B36 1.826(7) 3_455
B42 B34 1.923(7) 3_455
B42 Si2 2.087(5) 3_455
B42 B53 2.087(5) 3_455
B42 Si1 2.126(5) 1_455
B42 B51 2.126(5) 1_455
B43 B6 1.756(7) 2_565
B43 B6 1.756(7) 5_565
B43 B14 1.795(6) 6
B43 B48 1.947(13) .
B43 B49 2.010(11) .
B43 B49 2.010(11) 6
B44 B4 1.841(7) 6_556
B44 B51 1.845(7) 3_456
B44 Si1 1.845(7) 3_456
B44 B13 1.853(6) 6_556
B45 B45 1.645(13) 5
B45 Y1 2.462(3) 6
B46 B46 1.779(10) 6_556
B46 B30 1.867(7) 4_545
B46 B34 1.896(7) 4_545
B46 B52 2.096(6) 7_655
B46 Si4 2.096(6) 7_655
B46 Si2 2.184(5) 7_656
B47 B4 1.818(8) 2
B47 B4 1.818(8) 5_556
B47 B19 1.859(6) 6_556
B47 B53 1.871(7) 7_656
B47 Si2 1.871(7) 7_656
B48 B29 1.940(7) 3_455
B48 B29 1.940(7) 8_565
B48 B50 2.02(2) 5
B48 B6 2.022(11) 5_565
B48 B6 2.022(11) 2_565
B48 B10 2.025(11) 6
B48 B39 2.098(8) 8_565
B48 B39 2.098(8) 3_455
B48 B12 2.119(11) 3_455
B49 B40 2.036(10) 4
B50 B29 1.972(12) 4_545
B50 B29 1.972(12) 7_655
B50 B27 1.987(19) 6
B50 B35 2.007(12) 7_655
B50 B35 2.007(12) 4_545
B50 B48 2.02(2) 5
B50 B10 2.058(18) 2
B50 B10 2.058(18) 5
B50 B12 2.066(19) 4_545
B50 B12 2.066(19) 7_655
